data_4133374
loop_
_publ_author_name
'Xuan, Weimin'
'Pow, Robert'
'Watfa, Nancy'
'Zheng, Qi'
'Surman, Andrew J.'
'Long, De-Liang'
'Cronin, Leroy'

_publ_section_title
;
 Stereoselective Assembly of Gigantic Chiral Molybdenum Blue Wheels Using
 Lanthanide Ions and Amino Acids.
;
_journal_issue 3
_journal_name_full 'Journal of the American Chemical Society'
_journal_page_first 1242
_journal_page_last 1250
_journal_paper_doi 10.1021/jacs.8b09750
_journal_volume 141
_journal_year 2019
_chemical_absolute_configuration none
_chemical_formula_sum 'C36 H552 Ce4 Mo124 N24 O612'
_chemical_formula_weight 23574.02
_space_group_crystal_system orthorhombic
_space_group_IT_number 18
_space_group_name_Hall 'P 2 2ab'
_space_group_name_H-M_alt 'P 21 21 2'
_atom_sites_solution_hydrogens geom
_atom_sites_solution_primary direct
_atom_sites_solution_secondary difmap
_audit_creation_method SHELXL-2016/6
_cell_angle_alpha 90
_cell_angle_beta 90
_cell_angle_gamma 90
_cell_formula_units_Z 2
_cell_length_a 35.056(3)
_cell_length_b 45.188(4)
_cell_length_c 20.8435(18)
_cell_measurement_reflns_used 9158
_cell_measurement_temperature 150(2)
_cell_measurement_theta_max 27.0
_cell_measurement_theta_min 2.38
_cell_volume 33018(5)
_computing_cell_refinement Apex2
_computing_data_collection Apex2
_computing_data_reduction Apex2
_computing_molecular_graphics Diamond3
_computing_publication_material WinGX
_computing_structure_refinement 'SHELXL-2016/6 (Sheldrick, 2016)'
_computing_structure_solution 'SHELXL-97 (Sheldrick, 2008)'
_diffrn_ambient_temperature 150(2)
_diffrn_measured_fraction_theta_full 0.999
_diffrn_measured_fraction_theta_max 0.999
_diffrn_measurement_device_type 'Bruker Apex II Quasar'
_diffrn_measurement_method '\w & \f scans'
_diffrn_radiation_type MoK\a
_diffrn_radiation_wavelength 0.71073
_diffrn_reflns_av_R_equivalents 0.0802
_diffrn_reflns_av_unetI/netI 0.0534
_diffrn_reflns_Laue_measured_fraction_full 0.999
_diffrn_reflns_Laue_measured_fraction_max 0.999
_diffrn_reflns_limit_h_max 43
_diffrn_reflns_limit_h_min -43
_diffrn_reflns_limit_k_max 55
_diffrn_reflns_limit_k_min -55
_diffrn_reflns_limit_l_max 25
_diffrn_reflns_limit_l_min -25
_diffrn_reflns_number 367008
_diffrn_reflns_point_group_measured_fraction_full 1.000
_diffrn_reflns_point_group_measured_fraction_max 1.000
_diffrn_reflns_theta_full 25.242
_diffrn_reflns_theta_max 26.000
_diffrn_reflns_theta_min 0.977
_diffrn_source '1uS Microfocus x-ray'
_exptl_absorpt_coefficient_mu 2.650
_exptl_absorpt_correction_T_max 0.7455
_exptl_absorpt_correction_T_min 0.5604
_exptl_absorpt_correction_type empirical
_exptl_absorpt_process_details SADABS-2012/1
_exptl_crystal_colour 'deep blue'
_exptl_crystal_density_diffrn 2.371
_exptl_crystal_density_method none
_exptl_crystal_description block
_exptl_crystal_F_000 22544
_exptl_crystal_size_max 0.100
_exptl_crystal_size_mid 0.080
_exptl_crystal_size_min 0.050
_refine_diff_density_max 1.965
_refine_diff_density_min -1.469
_refine_diff_density_rms 0.191
_refine_ls_abs_structure_details
;
 Flack x determined using 25327 quotients [(I+)-(I-)]/[(I+)+(I-)]
 (Parsons, Flack and Wagner, Acta Cryst. B69 (2013) 249-259).
;
_refine_ls_abs_structure_Flack -0.008(5)
_refine_ls_extinction_method none
_refine_ls_goodness_of_fit_ref 1.068
_refine_ls_hydrogen_treatment constr
_refine_ls_matrix_type full
_refine_ls_number_parameters 3390
_refine_ls_number_reflns 64914
_refine_ls_number_restraints 21
_refine_ls_restrained_S_all 1.069
_refine_ls_R_factor_all 0.0483
_refine_ls_R_factor_gt 0.0398
_refine_ls_shift/su_max 0.002
_refine_ls_shift/su_mean 0.000
_refine_ls_structure_factor_coef Fsqd
_refine_ls_weighting_details 'w=1/[\s^2^(Fo^2^)+(0.0424P)^2^+232.0890P] where P=(Fo^2^+2Fc^2^)/3'
_refine_ls_weighting_scheme calc
_refine_ls_wR_factor_gt 0.0983
_refine_ls_wR_factor_ref 0.1050
_reflns_Friedel_coverage 0.889
_reflns_Friedel_fraction_full 1.000
_reflns_Friedel_fraction_max 1.000
_reflns_number_gt 58785
_reflns_number_total 64914
_reflns_threshold_expression 'I > 2\s(I)'
_cod_data_source_file 5-l-wx841.cif
_cod_data_source_block wx841
_cod_depositor_comments
;
The following automatic conversions were performed:

data item '_atom_sites_solution_primary' value 'direct methods' was
changed to 'direct'.

Automatic conversion script
Id: cif_fix_values 6909 2019-04-08 15:41:33Z antanas 
;
_cod_database_code 4133374
_shelx_shelxl_version_number 2016/6
_shelx_space_group_comment
;
The symmetry employed for this shelxl refinement is uniquely defined
by the following loop, which should always be used as a source of
symmetry information in preference to the above space-group names.
They are only intended as comments.
;
_shelx_estimated_absorpt_t_min 0.777
_shelx_estimated_absorpt_t_max 0.879

loop_
_space_group_symop_operation_xyz
'x, y, z'
'-x, -y, z'
'-x+1/2, y+1/2, -z'
'x+1/2, -y+1/2, -z'

loop_
_atom_site_label
_atom_site_type_symbol
_atom_site_fract_x
_atom_site_fract_y
_atom_site_fract_z
_atom_site_U_iso_or_equiv
_atom_site_adp_type
_atom_site_occupancy
_atom_site_site_symmetry_order
_atom_site_calc_flag
_atom_site_refinement_flags_posn
_atom_site_refinement_flags_adp
_atom_site_refinement_flags_occupancy
_atom_site_disorder_assembly
_atom_site_disorder_group
Mo1 Mo 1.03189(3) 0.30092(2) 0.34701(5) 0.0132(2) Uani 1 1 d . . . . .
Mo2 Mo 1.13276(3) 0.27931(2) 0.33191(5) 0.0119(2) Uani 1 1 d . . . . .
Mo3 Mo 1.15204(3) 0.21733(2) 0.40683(5) 0.0138(2) Uani 1 1 d . . . . .
Mo4 Mo 1.22878(3) 0.23514(2) 0.32782(5) 0.0115(2) Uani 1 1 d . . . . .
Mo5 Mo 1.20916(3) 0.15833(2) 0.40267(5) 0.0143(2) Uani 1 1 d . . . . .
Mo6 Mo 1.30094(3) 0.17563(2) 0.32872(5) 0.0125(2) Uani 1 1 d . . . . .
Mo7 Mo 1.36193(3) 0.10786(2) 0.32455(5) 0.0137(2) Uani 1 1 d . . . . .
Mo8 Mo 1.13065(3) 0.27798(2) 0.17269(5) 0.0125(2) Uani 1 1 d . . . . .
Mo9 Mo 1.22298(3) 0.23496(2) 0.16875(5) 0.0115(2) Uani 1 1 d . . . . .
Mo10 Mo 1.22050(3) 0.08797(2) 0.00438(5) 0.0163(2) Uani 1 1 d . . . . .
Mo11 Mo 0.60327(3) -0.03216(2) 0.15480(5) 0.0156(2) Uani 1 1 d . . . . .
Mo12 Mo 0.60052(3) 0.13068(2) 0.15170(5) 0.0149(2) Uani 1 1 d . . . . .
Mo13 Mo 0.68075(3) 0.14583(3) 0.23975(5) 0.0163(2) Uani 1 1 d . . . . .
Mo14 Mo 0.65125(3) 0.21089(2) 0.16239(5) 0.0127(2) Uani 1 1 d . . . . .
Mo15 Mo 0.71885(3) 0.26311(2) 0.33824(5) 0.0124(2) Uani 1 1 d . . . . .
Mo16 Mo 0.82160(3) 0.30179(2) 0.35083(5) 0.0128(2) Uani 1 1 d . . . . .
Mo17 Mo 0.80094(3) 0.23869(3) 0.26127(5) 0.0166(2) Uani 1 1 d . . . . .
Mo18 Mo 0.82012(3) 0.30493(2) 0.19116(5) 0.0127(2) Uani 1 1 d . . . . .
Mo19 Mo 0.64968(9) 0.08686(7) 0.42691(15) 0.0209(6) Uani 0.6 1 d . U P A 1
Mo20 Mo 0.71387(6) 0.02610(3) 0.49278(11) 0.0683(7) Uani 1 1 d . . . . .
Mo21 Mo 0.79274(3) 0.24131(2) 0.42305(5) 0.0141(2) Uani 1 1 d . . . . .
Mo22 Mo 0.57822(3) 0.05197(2) 0.30930(5) 0.0157(2) Uani 1 1 d . . . . .
Mo23 Mo 1.05870(3) 0.22974(3) 0.41697(5) 0.0149(2) Uani 1 1 d . . . . .
Mo24 Mo 0.64589(3) 0.20534(2) 0.32038(5) 0.0137(2) Uani 1 1 d . . . . .
Mo25 Mo 0.67823(3) 0.15326(2) 0.07879(5) 0.0148(2) Uani 1 1 d . . . . .
Mo26 Mo 0.74978(3) 0.20259(2) 0.08127(5) 0.0142(2) Uani 1 1 d . . . . .
Mo27 Mo 0.59704(3) 0.13213(2) 0.31011(5) 0.0153(2) Uani 1 1 d . . . . .
Mo28 Mo 1.30347(3) 0.18202(2) 0.17050(5) 0.0123(2) Uani 1 1 d . . . . .
Mo29 Mo 1.03358(3) 0.30919(2) 0.18789(5) 0.0134(2) Uani 1 1 d . . . . .
Mo30 Mo 0.87943(3) 0.25325(3) 0.09974(5) 0.0150(2) Uani 1 1 d . . . . .
Mo31 Mo 0.92330(3) 0.31912(2) 0.19340(5) 0.0139(2) Uani 1 1 d . . . . .
Mo32 Mo 0.72608(3) 0.26770(2) 0.17857(5) 0.0120(2) Uani 1 1 d . . . . .
Mo33 Mo 0.65826(3) 0.01322(3) 0.23935(5) 0.0189(2) Uani 1 1 d . . . . .
Mo34 Mo 0.59093(3) 0.04970(3) 0.14946(5) 0.0157(2) Uani 1 1 d . . . . .
Mo35 Mo 0.97130(3) 0.27214(3) 0.10372(5) 0.0143(2) Uani 1 1 d . . . . .
Mo36 Mo 1.28699(3) 0.12266(2) 0.08726(5) 0.0151(2) Uani 1 1 d . . . . .
Mo37 Mo 0.59352(3) -0.03427(2) 0.31341(5) 0.0148(2) Uani 1 1 d . . . . .
Mo38 Mo 1.27720(3) 0.11475(3) 0.24847(5) 0.0208(2) Uani 1 1 d . . . . .
Mo39 Mo 1.12988(3) 0.12640(3) -0.00735(6) 0.0215(3) Uani 1 1 d . . . . .
Mo40 Mo 0.92614(3) 0.30964(2) 0.35307(5) 0.0136(2) Uani 1 1 d . . . . .
Mo41 Mo 1.20791(3) 0.16430(3) 0.08779(5) 0.0168(2) Uani 1 1 d . . . . .
Mo42 Mo 0.63773(3) 0.01511(2) 0.40008(5) 0.0167(2) Uani 1 1 d . . . . .
Mo43 Mo 1.36627(3) 0.11017(2) 0.16445(5) 0.0139(2) Uani 1 1 d . . . . .
Mo44 Mo 0.73273(4) 0.18457(3) 0.40708(7) 0.0148(3) Uani 0.9 1 d . . P B 1
Mo45 Mo 0.97090(3) 0.25748(3) 0.26507(5) 0.0188(2) Uani 1 1 d . . . . .
Mo46 Mo 1.14405(3) 0.21303(3) 0.24501(5) 0.0204(2) Uani 1 1 d . . . . .
Mo47 Mo 0.82694(3) 0.17893(3) 0.48742(6) 0.0207(2) Uani 1 1 d . . . . .
Mo48 Mo 0.88687(3) 0.24436(3) 0.43579(5) 0.0168(2) Uani 1 1 d . . . . .
Mo49 Mo 0.92114(3) 0.19014(3) 0.56700(5) 0.0221(3) Uani 1 1 d . . . . .
Mo50 Mo 1.02134(3) 0.18504(3) 0.55991(6) 0.0222(3) Uani 1 1 d . . . . .
Mo51 Mo 1.11078(3) 0.16066(3) 0.47875(5) 0.0182(2) Uani 1 1 d . . . . .
Mo52 Mo 0.95717(7) 0.20664(5) 0.03198(11) 0.0193(4) Uani 0.9 1 d . . P C 1
Mo53 Mo 0.69234(3) -0.05102(3) 0.07325(6) 0.0218(2) Uani 1 1 d . . . . .
Mo54 Mo 0.75641(3) 0.12654(3) 0.00936(6) 0.0208(2) Uani 1 1 d . . . . .
Mo55 Mo 0.74089(4) -0.02139(3) -0.07881(6) 0.0241(3) Uani 1 1 d . . . . .
Mo56 Mo 1.04242(3) 0.16439(3) 0.00220(6) 0.0246(3) Uani 1 1 d . . . . .
Mo57 Mo 0.67642(3) 0.08001(3) 0.07246(5) 0.0182(2) Uani 1 1 d . . . . .
Mo58 Mo 1.05343(4) 0.23542(4) 0.09755(8) 0.0133(3) Uani 0.88 1 d . . P C 1
Mo59 Mo 0.73389(4) 0.05725(3) -0.07706(6) 0.0228(3) Uani 1 1 d . . . . .
Mo60 Mo 0.68683(5) -0.04751(4) 0.40987(9) 0.0240(4) Uani 0.9 1 d . . P D 1
Mo61 Mo 1.18463(4) 0.10967(3) 0.54746(6) 0.0299(3) Uani 1 1 d . . . . .
Mo62 Mo 1.23442(5) 0.04149(3) 0.53264(8) 0.0447(4) Uani 1 1 d . . . . .
M19 Mo 0.66206(11) 0.08739(10) 0.40808(19) 0.0136(9) Uani 0.4 1 d . U P A 2
M44 Mo 0.7219(4) 0.1910(4) 0.4372(10) 0.035(4) Uani 0.1 1 d . . P B 2
M52 Mo 0.9579(6) 0.2152(6) 0.0098(11) 0.028(5) Uani 0.1 1 d . . P C 2
M58 Mo 1.0552(3) 0.2450(4) 0.0715(7) 0.027(3) Uani 0.12 1 d . . P C 2
M60 Mo 0.6728(5) -0.0510(3) 0.4334(8) 0.020(3) Uani 0.1 1 d . . P D 2
Ce1 Ce 0.84467(2) 0.18868(2) -0.03010(3) 0.01706(15) Uani 1 1 d . . . . .
Ce2 Ce 0.74668(2) 0.11321(2) 0.53025(4) 0.02205(16) Uani 1 1 d . . . . .
O1 O 0.9402(2) 0.3352(2) 0.4065(4) 0.023(2) Uani 1 1 d . . . . .
O2 O 0.9770(2) 0.29068(19) 0.3343(4) 0.0136(17) Uani 1 1 d . . . . .
O3 O 0.9322(2) 0.33299(19) 0.2754(4) 0.0163(19) Uani 1 1 d . . . . .
O4 O 0.8724(2) 0.31444(19) 0.3500(4) 0.0165(18) Uani 1 1 d . . . . .
O5 O 0.9338(2) 0.3483(2) 0.1484(4) 0.021(2) Uani 1 1 d . . . . .
O6 O 0.8707(2) 0.32048(19) 0.1982(4) 0.0154(18) Uani 1 1 d . . . . .
O7 O 0.8013(3) 0.3236(2) 0.4059(4) 0.023(2) Uani 1 1 d . . . . .
O8 O 0.9166(2) 0.2752(2) 0.4097(4) 0.0184(19) Uani 1 1 d . . . . .
O9 O 0.8715(3) 0.2777(3) 0.5171(5) 0.033(2) Uani 1 1 d . . . . .
O10 O 0.9116(2) 0.2274(2) 0.4983(5) 0.027(2) Uani 1 1 d . . . . .
O11 O 0.8922(2) 0.2208(2) 0.3730(5) 0.024(2) Uani 1 1 d . . . . .
O12 O 0.8377(2) 0.2665(2) 0.4019(4) 0.0154(18) Uani 1 1 d . . . . .
O13 O 0.8068(2) 0.32029(19) 0.2740(4) 0.0140(17) Uani 1 1 d . . . . .
O14 O 0.8402(2) 0.26940(19) 0.2676(4) 0.0134(17) Uani 1 1 d . . . . .
O15 O 0.7972(2) 0.3292(2) 0.1441(5) 0.022(2) Uani 1 1 d . . . . .
O16 O 0.8764(3) 0.2890(2) 0.0182(4) 0.023(2) Uani 1 1 d . . . . .
O17 O 0.8406(2) 0.2770(2) 0.1286(4) 0.0166(18) Uani 1 1 d . . . . .
O18 O 0.8375(2) 0.2246(2) 0.4676(4) 0.0169(18) Uani 1 1 d . . . . .
O19 O 0.7757(2) 0.2634(2) 0.4820(4) 0.0172(19) Uani 1 1 d . . . . .
O20 O 0.8704(2) 0.1783(2) 0.5362(5) 0.029(2) Uani 1 1 d . . . . .
O21 O 0.8046(3) 0.2008(2) 0.5812(4) 0.030(2) Uani 1 1 d . . . . .
O22 O 0.8434(3) 0.1667(2) 0.4161(5) 0.036(3) Uani 1 1 d . . . . .
O23 O 0.7795(2) 0.2005(2) 0.4547(4) 0.0187(19) Uani 1 1 d . . . . .
O24 O 0.7773(2) 0.27060(19) 0.3467(4) 0.0134(17) Uani 1 1 d . . . . .
O25 O 0.8100(2) 0.2195(2) 0.3333(4) 0.0179(19) Uani 1 1 d . . . . .
O26 O 0.7055(2) 0.2889(2) 0.3932(4) 0.0190(19) Uani 1 1 d . . . . .
O27 O 0.8865(2) 0.2305(2) 0.1633(5) 0.025(2) Uani 1 1 d . . . . .
O28 O 0.7802(2) 0.2738(2) 0.2030(4) 0.0186(19) Uani 1 1 d . . . . .
O29 O 0.8190(2) 0.2158(2) 0.2051(4) 0.0197(19) Uani 1 1 d . . . . .
O30 O 0.7133(2) 0.28409(19) 0.2608(4) 0.0152(18) Uani 1 1 d . . . . .
O31 O 0.7398(2) 0.2305(2) 0.3912(4) 0.0161(18) Uani 1 1 d . . . . .
O32 O 0.7458(2) 0.23288(18) 0.2570(4) 0.0135(17) Uani 1 1 d . . . . .
O33 O 0.7174(2) 0.2975(2) 0.1331(4) 0.0191(19) Uani 1 1 d . . . . .
O34 O 0.8581(2) 0.2310(2) 0.0423(5) 0.023(2) Uani 1 1 d . . . . .
O35 O 0.7944(3) 0.2771(2) 0.0015(5) 0.034(2) Uani 1 1 d . . . . .
O36 O 0.8278(3) 0.2359(2) -0.0875(5) 0.039(3) Uani 1 1 d . . . . .
O37 O 0.7465(2) 0.24015(19) 0.1139(4) 0.0180(19) Uani 1 1 d . . . . .
O38 O 0.6805(2) 0.24509(19) 0.1732(4) 0.0126(17) Uani 1 1 d . . . . .
O40 O 0.6746(2) 0.24100(19) 0.3260(4) 0.0140(17) Uani 1 1 d . . . . .
O41 O 0.7031(3) 0.2056(2) 0.5007(4) 0.025(2) Uani 1 1 d . . . . .
O42 O 0.7566(3) 0.1737(2) 0.3418(5) 0.031(2) Uani 1 1 d . . . . .
O43 O 0.7307(3) 0.1535(2) 0.4559(5) 0.028(2) Uani 1 1 d . . . . .
O44 O 0.6832(2) 0.1885(2) 0.3791(4) 0.0194(19) Uani 1 1 d . . . . .
O45 O 0.8006(3) 0.1487(2) 0.5155(5) 0.030(2) Uani 1 1 d . . . . .
O46 O 0.7293(4) 0.1618(3) 0.5901(5) 0.047(3) Uani 1 1 d . . . . .
O47 O 0.6085(2) 0.2117(2) 0.3688(4) 0.020(2) Uani 1 1 d . . . . .
O48 O 0.6889(2) 0.18962(19) 0.2431(4) 0.0165(18) Uani 1 1 d . . . . .
O49 O 0.6237(2) 0.21562(19) 0.2393(4) 0.0162(18) Uani 1 1 d . . . . .
O50 O 0.7712(3) 0.1837(2) 0.1416(4) 0.023(2) Uani 1 1 d . . . . .
O51 O 0.7115(3) 0.2197(2) -0.0007(4) 0.027(2) Uani 1 1 d . . . . .
O52 O 0.7847(2) 0.20577(19) 0.0226(4) 0.0186(19) Uani 1 1 d . . . . .
O53 O 0.7300(2) 0.1631(2) 0.0443(4) 0.0164(18) Uani 1 1 d . . . . .
O54 O 0.7955(3) 0.1472(2) -0.0157(5) 0.031(2) Uani 1 1 d . . . . .
O55 O 0.6502(3) 0.1665(2) 0.0201(4) 0.022(2) Uani 1 1 d . . . . .
O56 O 0.6406(2) 0.16503(19) 0.1543(4) 0.0151(18) Uani 1 1 d . . . . .
O57 O 0.6364(2) 0.1630(2) 0.2986(4) 0.0187(19) Uani 1 1 d . . . . .
O58 O 0.6183(3) 0.2211(2) 0.1083(5) 0.024(2) Uani 1 1 d . . . . .
O59 O 0.6931(2) 0.1940(2) 0.1104(4) 0.0163(18) Uani 1 1 d . . . . .
O60 O 0.7073(2) 0.13994(18) 0.1679(4) 0.0133(17) Uani 1 1 d . . . . .
O81 O 0.5770(2) 0.1424(2) 0.2273(4) 0.0198(19) Uani 1 1 d . . . . .
O82 O 0.6321(3) 0.1162(2) 0.3754(4) 0.021(2) Uani 1 1 d . . . . .
O83 O 0.6859(3) 0.1036(2) 0.4706(4) 0.021(2) Uani 1 1 d . . . . .
O84 O 0.6135(3) 0.0861(2) 0.4872(5) 0.032(2) Uani 1 1 d . . . . .
O85 O 0.5770(2) 0.0928(2) 0.3040(4) 0.020(2) Uani 1 1 d . . . . .
O86 O 0.6940(3) 0.0804(2) 0.3498(5) 0.029(2) Uani 1 1 d . . . . .
O87 O 0.6423(2) 0.1171(2) 0.2335(4) 0.0183(19) Uani 1 1 d . . . . .
O88 O 0.7101(3) 0.1323(2) 0.2963(4) 0.023(2) Uani 1 1 d . . . . .
O89 O 0.5719(3) 0.1465(2) 0.0963(5) 0.024(2) Uani 1 1 d . . . . .
O90 O 0.5849(2) 0.0917(2) 0.1523(4) 0.0188(19) Uani 1 1 d . . . . .
O91 O 0.6453(2) 0.1181(2) 0.0998(4) 0.0192(19) Uani 1 1 d . . . . .
O92 O 0.6995(2) 0.1178(2) 0.0353(4) 0.0186(19) Uani 1 1 d . . . . .
O93 O 0.7730(3) 0.1102(3) 0.0768(5) 0.035(3) Uani 1 1 d . . . . .
O94 O 0.6351(3) 0.0881(2) -0.0178(5) 0.033(2) Uani 1 1 d . . . . .
O95 O 0.7543(3) 0.0960(2) -0.0484(5) 0.027(2) Uani 1 1 d . . . . .
O96 O 0.7030(3) 0.0600(2) 0.0167(5) 0.024(2) Uani 1 1 d . . . . .
O97 O 0.6356(3) 0.0566(2) 0.0949(5) 0.023(2) Uani 1 1 d . . . . .
O98 O 0.7030(3) 0.0780(2) 0.1407(5) 0.026(2) Uani 1 1 d . . . . .
O99 O 0.5586(3) 0.0388(2) 0.0957(5) 0.026(2) Uani 1 1 d . . . . .
O100 O 0.6333(2) 0.05425(19) 0.2363(4) 0.0158(18) Uani 1 1 d . . . . .
O101 O 0.5608(2) 0.0450(2) 0.2266(5) 0.021(2) Uani 1 1 d . . . . .
O102 O 0.6155(2) 0.0103(2) 0.1694(4) 0.0197(19) Uani 1 1 d . . . . .
O103 O 0.6042(2) 0.01080(19) 0.3162(4) 0.0172(19) Uani 1 1 d . . . . .
O104 O 0.6212(2) 0.05575(19) 0.3713(4) 0.0173(19) Uani 1 1 d . . . . .
O105 O 0.5401(2) 0.0440(2) 0.3546(5) 0.021(2) Uani 1 1 d . . . . .
O106 O 0.6693(3) 0.0452(2) 0.4460(4) 0.021(2) Uani 1 1 d . . . . .
O107 O 0.6024(3) 0.0113(2) 0.4530(4) 0.023(2) Uani 1 1 d . . . . .
O108 O 1.1379(3) 0.1342(3) 0.5230(6) 0.046(3) Uani 1 1 d . . . . .
O109 O 0.6798(3) -0.0055(2) 0.4446(4) 0.025(2) Uani 1 1 d . . . . .
O110 O 0.5547(3) -0.0336(2) 0.3603(4) 0.023(2) Uani 1 1 d . . . . .
O111 O 0.6367(2) -0.0276(2) 0.3736(4) 0.0177(19) Uani 1 1 d . . . . .
O112 O 0.6778(2) 0.0192(2) 0.3165(4) 0.0183(19) Uani 1 1 d . . . . .
O113 O 0.5723(2) -0.0318(2) 0.2323(4) 0.0188(19) Uani 1 1 d . . . . .
O114 O 0.6458(2) -0.02700(19) 0.2411(4) 0.0182(19) Uani 1 1 d . . . . .
O115 O 0.6961(3) 0.0160(2) 0.1912(5) 0.025(2) Uani 1 1 d . . . . .
O116 O 0.5681(3) -0.0286(2) 0.1008(5) 0.024(2) Uani 1 1 d . . . . .
O117 O 0.6485(2) -0.0332(2) 0.0999(4) 0.021(2) Uani 1 1 d . . . . .
O118 O 1.3907(2) 0.0739(2) 0.1647(4) 0.0179(19) Uani 1 1 d . . . . .
O119 O 0.7215(3) -0.0426(2) 0.1368(6) 0.036(3) Uani 1 1 d . . . . .
O120 O 0.7102(3) -0.0297(2) 0.0110(5) 0.032(3) Uani 1 1 d . . . . .
O121 O 0.7190(3) 0.0166(2) -0.0692(5) 0.027(2) Uani 1 1 d . . . . .
O122 O 0.7793(3) 0.0442(2) -0.0066(5) 0.030(2) Uani 1 1 d . . . . .
O123 O 0.6514(3) -0.0688(3) -0.0064(5) 0.039(3) Uani 1 1 d . . . . .
O124 O 1.2327(3) 0.0598(2) -0.0512(4) 0.024(2) Uani 1 1 d . . . . .
O125 O 1.2750(2) 0.0858(2) 0.0396(4) 0.0172(19) Uani 1 1 d . . . . .
O126 O 1.2000(3) 0.0687(2) 0.0645(5) 0.026(2) Uani 1 1 d . . . . .
O127 O 1.2538(3) 0.1191(2) -0.0708(4) 0.029(2) Uani 1 1 d . . . . .
O128 O 1.3259(2) 0.09205(19) 0.1108(4) 0.0160(18) Uani 1 1 d . . . . .
O129 O 1.3919(3) 0.1303(2) 0.1125(4) 0.021(2) Uani 1 1 d . . . . .
O130 O 1.3233(2) 0.08878(19) 0.2439(4) 0.0158(18) Uani 1 1 d . . . . .
O131 O 1.3819(2) 0.12382(18) 0.2440(4) 0.0149(18) Uani 1 1 d . . . . .
O132 O 0.7142(3) -0.0383(2) 0.3459(6) 0.042(3) Uani 1 1 d . . . . .
O133 O 1.3936(2) 0.07400(19) 0.3133(4) 0.0168(19) Uani 1 1 d . . . . .
O134 O 0.6419(4) -0.0569(2) 0.4908(5) 0.047(3) Uani 1 1 d . . . . .
O135 O 1.3308(2) 0.0839(2) 0.3833(4) 0.020(2) Uani 1 1 d . . . . .
O136 O 1.3872(3) 0.1290(2) 0.3758(4) 0.023(2) Uani 1 1 d . . . . .
O137 O 1.2484(3) 0.0981(2) 0.3008(5) 0.028(2) Uani 1 1 d . . . . .
O138 O 1.3157(2) 0.1334(2) 0.3136(4) 0.0175(19) Uani 1 1 d . . . . .
O139 O 1.2239(3) 0.0835(2) 0.5330(5) 0.031(2) Uani 1 1 d . . . . .
O140 O 1.1546(3) 0.0839(3) 0.4795(6) 0.040(3) Uani 1 1 d . . . . .
O141 O 1.2577(2) 0.10489(19) 0.1726(4) 0.0168(18) Uani 1 1 d . . . . .
O142 O 1.3187(2) 0.13798(19) 0.1651(4) 0.0148(18) Uani 1 1 d . . . . .
O143 O 1.3136(2) 0.1391(2) 0.0289(4) 0.021(2) Uani 1 1 d . . . . .
O144 O 1.2337(2) 0.12590(19) 0.0550(4) 0.0155(18) Uani 1 1 d . . . . .
O145 O 1.1802(3) 0.1066(2) -0.0298(5) 0.025(2) Uani 1 1 d . . . . .
O146 O 1.1260(3) 0.1103(3) 0.0662(6) 0.044(3) Uani 1 1 d . . . . .
O147 O 1.1481(4) 0.1508(3) -0.0948(6) 0.051(3) Uani 1 1 d . . . . .
O148 O 1.2400(3) 0.1799(2) -0.0067(4) 0.023(2) Uani 1 1 d . . . . .
O149 O 1.2652(2) 0.16184(19) 0.1148(4) 0.0145(18) Uani 1 1 d . . . . .
O150 O 1.3368(2) 0.1949(2) 0.1197(4) 0.0184(19) Uani 1 1 d . . . . .
O151 O 1.1913(3) 0.1495(2) 0.1571(5) 0.026(2) Uani 1 1 d . . . . .
O152 O 1.3264(2) 0.18683(19) 0.2501(4) 0.0144(17) Uani 1 1 d . . . . .
O153 O 1.2634(2) 0.15643(18) 0.2486(4) 0.0124(17) Uani 1 1 d . . . . .
O154 O 1.3347(2) 0.1842(2) 0.3828(4) 0.020(2) Uani 1 1 d . . . . .
O155 O 1.2602(2) 0.15980(19) 0.3833(4) 0.0155(18) Uani 1 1 d . . . . .
O156 O 0.6586(4) 0.7483(3) 0.3745(6) 0.044(3) Uani 1 1 d . . . . .
O157 O 1.2031(3) 0.1281(2) 0.4539(5) 0.024(2) Uani 1 1 d . . . . .
O158 O 1.2350(3) 0.1799(2) 0.4957(4) 0.023(2) Uani 1 1 d . . . . .
O159 O 1.1899(2) 0.1462(2) 0.3334(4) 0.022(2) Uani 1 1 d . . . . .
O160 O 1.2713(2) 0.21120(19) 0.3228(4) 0.0153(18) Uani 1 1 d . . . . .
O161 O 1.1713(2) 0.1588(2) 0.0330(5) 0.029(2) Uani 1 1 d . . . . .
O162 O 1.2066(2) 0.2038(2) 0.1073(4) 0.0157(18) Uani 1 1 d . . . . .
O163 O 1.2699(2) 0.21318(19) 0.1766(4) 0.0148(18) Uani 1 1 d . . . . .
O164 O 1.2348(2) 0.2629(2) 0.1198(4) 0.020(2) Uani 1 1 d . . . . .
O165 O 1.1994(2) 0.2040(2) 0.2456(4) 0.0178(19) Uani 1 1 d . . . . .
O166 O 1.2340(2) 0.25411(18) 0.2494(4) 0.0131(17) Uani 1 1 d . . . . .
O167 O 1.2422(2) 0.2611(2) 0.3815(4) 0.0163(18) Uani 1 1 d . . . . .
O168 O 1.2044(2) 0.20333(19) 0.3798(4) 0.0130(17) Uani 1 1 d . . . . .
O169 O 1.1604(2) 0.1770(2) 0.4412(4) 0.0193(19) Uani 1 1 d . . . . .
O170 O 1.0969(3) 0.1426(3) 0.4125(6) 0.042(3) Uani 1 1 d . . . . .
O171 O 1.1318(3) 0.1925(3) 0.5627(5) 0.043(3) Uani 1 1 d . . . . .
O172 O 1.1695(2) 0.2375(2) 0.4687(4) 0.0178(19) Uani 1 1 d . . . . .
O173 O 1.0673(2) 0.1643(2) 0.5219(4) 0.021(2) Uani 1 1 d . . . . .
O174 O 1.1037(2) 0.20255(19) 0.4441(4) 0.0161(18) Uani 1 1 d . . . . .
O175 O 1.1713(2) 0.24429(19) 0.3326(4) 0.0118(17) Uani 1 1 d . . . . .
O176 O 1.1332(2) 0.19509(19) 0.3188(4) 0.0158(18) Uani 1 1 d . . . . .
O177 O 1.1677(2) 0.24432(19) 0.1811(4) 0.0160(18) Uani 1 1 d . . . . .
O178 O 1.1249(3) 0.1913(2) 0.1896(4) 0.025(2) Uani 1 1 d . . . . .
O179 O 1.0959(3) 0.1579(2) -0.0010(5) 0.029(2) Uani 1 1 d . . . . .
O180 O 1.0294(3) 0.1352(3) -0.0449(6) 0.040(3) Uani 1 1 d . . . . .
O181 O 1.1097(2) 0.2463(2) 0.2525(4) 0.0183(19) Uani 1 1 d . . . . .
O182 O 1.1501(2) 0.29358(18) 0.2538(4) 0.0148(17) Uani 1 1 d . . . . .
O183 O 1.1552(2) 0.2990(2) 0.1211(4) 0.0183(19) Uani 1 1 d . . . . .
O184 O 1.0441(2) 0.2175(2) 0.1662(4) 0.022(2) Uani 1 1 d . . . . .
O185 O 1.1006(2) 0.2520(2) 0.1179(4) 0.019(2) Uani 1 1 d . . . . .
O186 O 1.0323(3) 0.1523(3) 0.0770(5) 0.040(3) Uani 1 1 d . . . . .
O187 O 1.0618(3) 0.2077(2) 0.0416(5) 0.027(2) Uani 1 1 d . . . . .
O188 O 1.0572(3) 0.1903(3) -0.0879(5) 0.043(3) Uani 1 1 d . . . . .
O189 O 0.9955(2) 0.1871(3) -0.0112(5) 0.030(2) Uani 1 1 d . . . . .
O190 O 1.0654(3) 0.2663(3) 0.0102(5) 0.036(3) Uani 1 1 d . . . . .
O191 O 0.9579(3) 0.1883(3) 0.1026(5) 0.036(3) Uani 1 1 d . . . . .
O192 O 0.9984(2) 0.2388(2) 0.0633(4) 0.021(2) Uani 1 1 d . . . . .
O193 O 1.0267(2) 0.2750(2) 0.1288(4) 0.0166(19) Uani 1 1 d . . . . .
O194 O 1.0852(2) 0.30071(19) 0.1861(4) 0.0163(18) Uani 1 1 d . . . . .
O195 O 1.0252(2) 0.26766(19) 0.2625(4) 0.0152(18) Uani 1 1 d . . . . .
O196 O 0.9676(3) 0.2280(2) 0.3134(4) 0.022(2) Uani 1 1 d . . . . .
O197 O 1.0301(2) 0.32488(19) 0.2694(4) 0.0160(18) Uani 1 1 d . . . . .
O198 O 0.9208(2) 0.27645(18) 0.2684(4) 0.0118(17) Uani 1 1 d . . . . .
O199 O 0.9762(2) 0.29916(19) 0.1856(4) 0.0136(17) Uani 1 1 d . . . . .
O200 O 1.0303(2) 0.3394(2) 0.1421(4) 0.022(2) Uani 1 1 d . . . . .
O201 O 0.9190(2) 0.28534(19) 0.1321(4) 0.0136(18) Uani 1 1 d . . . . .
O202 O 0.9746(2) 0.2983(2) 0.0472(4) 0.0189(19) Uani 1 1 d . . . . .
O203 O 0.9327(2) 0.2459(2) 0.0618(4) 0.0168(19) Uani 1 1 d . . . . .
O204 O 0.9671(2) 0.2422(2) 0.1888(4) 0.0167(19) Uani 1 1 d . . . . .
O205 O 1.0857(2) 0.29716(19) 0.3342(4) 0.0167(18) Uani 1 1 d . . . . .
O206 O 1.0357(2) 0.2652(2) 0.4016(4) 0.0171(18) Uani 1 1 d . . . . .
O207 O 1.0281(2) 0.3276(2) 0.4009(4) 0.020(2) Uani 1 1 d . . . . .
O208 O 1.1585(3) 0.2998(2) 0.3835(4) 0.020(2) Uani 1 1 d . . . . .
O209 O 1.1111(2) 0.2468(2) 0.3852(4) 0.0136(18) Uani 1 1 d . . . . .
O210 O 1.0493(3) 0.2115(2) 0.3485(5) 0.025(2) Uani 1 1 d . . . . .
O211 O 1.0826(3) 0.2547(2) 0.5069(4) 0.024(2) Uani 1 1 d . . . . .
O212 O 1.0303(2) 0.2122(2) 0.4742(5) 0.024(2) Uani 1 1 d . . . . .
O213 O 0.9964(2) 0.1587(2) 0.4780(5) 0.025(2) Uani 1 1 d . . . . .
O214 O 0.9734(2) 0.2032(2) 0.5606(4) 0.024(2) Uani 1 1 d . . . . .
O215 O 0.9297(3) 0.1567(2) 0.6032(5) 0.032(2) Uani 1 1 d . . . . .
O216 O 0.9070(3) 0.2129(3) 0.6286(5) 0.032(2) Uani 1 1 d . . . . .
O217 O 0.7201(4) -0.0555(3) 0.4714(7) 0.060(4) Uani 1 1 d . . . . .
O218 O 1.2735(4) 0.0497(4) 0.6034(8) 0.078(5) Uani 1 1 d . . . . .
O219 O 1.2083(6) 0.0341(3) 0.4611(8) 0.083(5) Uani 1 1 d . . . . .
O220 O 1.1998(4) 0.0308(3) 0.5857(7) 0.061(4) Uani 1 1 d . . . . .
O221 O 0.7415(5) -0.0036(3) 0.5240(9) 0.089(7) Uani 1 1 d . . . . .
O222 O 0.6772(5) 0.0226(3) 0.5688(5) 0.061(4) Uani 1 1 d . . . . .
O223 O 0.7430(4) 0.0287(3) 0.4086(8) 0.066(4) Uani 1 1 d . . . . .
O224 O 0.7321(4) 0.0584(2) 0.5215(6) 0.046(3) Uani 1 1 d . . . . .
O225 O 0.6966(5) 0.1029(4) 0.6127(7) 0.083(6) Uani 1 1 d . . . . .
O226 O 0.7761(6) 0.1100(4) 0.6386(7) 0.087(6) Uani 1 1 d . . . E 1
O227 O 0.8085(4) 0.0842(3) 0.5272(8) 0.061(4) Uani 1 1 d . . . . .
O228 O 0.7647(3) 0.0999(3) 0.4120(5) 0.048(3) Uani 1 1 d . . . . .
O229 O 0.5662(3) 0.1503(2) 0.3565(5) 0.025(2) Uani 1 1 d . . . . .
O230 O 0.7747(4) -0.0133(3) -0.1349(5) 0.042(3) Uani 1 1 d . . . . .
O231 O 0.7062(4) -0.0383(3) -0.1209(6) 0.043(3) Uani 1 1 d . . . . .
O232 O 0.7795(3) -0.0059(2) -0.0008(5) 0.034(3) Uani 1 1 d . . . . .
O233 O 0.7660(3) 0.0532(2) -0.1383(5) 0.035(3) Uani 1 1 d . . . . .
O234 O 0.6939(3) 0.0704(3) -0.1140(6) 0.042(3) Uani 1 1 d . . . . .
O235 O 0.9347(2) 0.1712(2) 0.4712(4) 0.025(2) Uani 1 1 d . . . . .
O236 O 1.0465(3) 0.2098(3) 0.6037(5) 0.045(3) Uani 1 1 d . . . . .
O237 O 1.2070(4) 0.1383(3) 0.5850(5) 0.043(3) Uani 1 1 d . . . . .
O238 O 1.1036(3) 0.1034(3) -0.0546(6) 0.048(3) Uani 1 1 d . . . . .
O239 O 0.9624(3) 0.2356(3) -0.0598(5) 0.041(3) Uani 1 1 d . . . . .
O240 O 0.8047(5) 0.1751(3) -0.1283(7) 0.079(5) Uani 1 1 d . . . . .
O241 O 0.8732(3) 0.1386(2) -0.0418(7) 0.046(3) Uani 1 1 d . . . . .
O242 O 0.8856(5) 0.1934(4) -0.1276(8) 0.087(6) Uani 1 1 d . . . . .
O243 O 0.9153(3) 0.1949(2) -0.0027(5) 0.032(2) Uiso 1 1 d . . . . .
O244 O 0.7233(4) 0.1509(3) -0.0816(5) 0.044(3) Uani 1 1 d . . . . .
O245 O 1.0132(3) 0.1566(3) 0.6118(5) 0.038(3) Uani 1 1 d . . . . .
O246 O 1.1613(4) 0.0926(3) 0.6075(7) 0.059(4) Uani 1 1 d . . . . .
O247 O 0.5461(10) 0.1208(8) 0.4898(17) 0.077(9) Uiso 0.5 1 d . . P . .
H238 H 0.556727 0.109093 0.464104 0.115 Uiso 0.5 1 calc R U P . .
O300 O 0.8715(3) 0.7924(2) 0.8980(6) 0.041(3) Uani 1 1 d . . . . .
O301 O 0.500000 0.000000 0.0446(10) 0.049(5) Uani 1 2 d S T P . .
O302 O 0.500000 0.000000 0.1881(9) 0.042(4) Uani 1 2 d S T P . .
O303 O 0.8504(4) 0.7583(3) 0.0036(6) 0.058(4) Uani 1 1 d . . . . .
O304 O 0.6245(4) 0.2853(3) 0.2372(7) 0.065(4) Uani 1 1 d . . . . .
O305 O 0.8496(4) 0.1639(3) 0.2809(6) 0.050(3) Uani 1 1 d . . . . .
O306 O 0.9185(4) 0.2818(3) 0.9118(6) 0.055(4) Uani 1 1 d . . . . .
O307 O 0.9189(5) 0.1799(3) 0.2188(6) 0.063(4) Uani 1 1 d . . . . .
O308 O 0.8252(4) 0.2434(3) 0.7677(8) 0.070(4) Uani 1 1 d . . . . .
O309 O 0.7206(4) 0.1733(3) 0.7194(6) 0.056(4) Uani 1 1 d . . . . .
O310 O 0.8710(5) 0.3427(4) 0.4969(8) 0.082(5) Uani 1 1 d . . . . .
O311 O 0.7932(4) 0.1906(3) 0.7523(7) 0.070(4) Uani 1 1 d . . . . .
O312 O 0.5849(4) 0.8171(4) 0.2772(9) 0.085(5) Uani 1 1 d . . . . .
O313 O 0.7868(4) 0.9587(4) 0.2078(9) 0.077(5) Uani 1 1 d . . . . .
O314 O 0.8339(4) 0.9100(3) 0.1943(7) 0.066(4) Uani 1 1 d . . . . .
O315 O 0.6997(4) 0.8722(3) 0.4897(7) 0.064(4) Uani 1 1 d . . . . .
O316 O 0.6032(5) 0.7669(4) 0.2094(8) 0.075(5) Uani 1 1 d . . . . .
O317 O 0.6685(6) 0.8907(5) 0.9024(8) 0.112(8) Uani 1 1 d . . . . .
O318 O 0.7980(5) 0.8744(4) 0.8286(8) 0.085(5) Uani 1 1 d . . . . .
O319 O 0.8374(5) 0.1571(4) 0.6701(8) 0.087(5) Uani 1 1 d . . . . .
O320 O 0.6372(7) 0.1686(5) 0.4907(11) 0.087(7) Uiso 0.8 1 d . . P . .
O321 O 0.0676(6) 0.3256(5) 0.0247(11) 0.081(6) Uiso 0.8 1 d . . P . .
O322 O 0.0307(5) 0.2555(4) 0.8982(8) 0.082(5) Uiso 1 1 d . . . . .
O323 O 0.8450(6) 0.0820(5) 0.9902(10) 0.098(6) Uiso 1 1 d . . . . .
O324 O 0.8861(5) 0.3499(4) 0.0328(9) 0.091(5) Uiso 1 1 d . . . . .
O325 O 0.8635(6) 0.3794(5) 0.3147(11) 0.082(6) Uiso 0.8 1 d . . P . .
O326 O 0.8059(6) 0.1133(4) 0.8411(9) 0.096(6) Uiso 1 1 d . . . F 1
O327 O 0.6471(6) 0.9689(5) 0.6111(10) 0.078(6) Uiso 0.8 1 d . . P . .
O328 O 0.5138(7) 0.8258(6) 0.2205(12) 0.096(7) Uiso 0.8 1 d . . P . .
O329 O 0.1668(6) 0.0816(5) 0.3523(11) 0.085(6) Uiso 0.8 1 d . . P . .
O330 O 0.500000 0.000000 0.4493(19) 0.078(11) Uiso 0.6 2 d S . P . .
O331 O 0.6297(8) 0.1307(6) 0.5895(13) 0.056(7) Uiso 0.5 1 d . . P . .
O332 O 0.8803(7) 0.1109(6) 0.5181(12) 0.048(6) Uiso 0.5 1 d . . P . .
O333 O 0.8487(6) 0.1064(5) 0.1141(10) 0.077(6) Uiso 0.8 1 d . . P . .
O334 O 0.9708(8) 0.1132(7) 0.1033(14) 0.060(7) Uiso 0.5 1 d . . P . .
O335 O 0.6144(9) 0.1370(7) 0.9106(15) 0.070(8) Uiso 0.5 1 d . . P . .
O336 O 0.0282(7) 0.1004(6) 0.4724(12) 0.095(7) Uiso 0.8 1 d . . P . .
O337 O 0.0634(8) 0.3118(6) 0.5263(13) 0.056(7) Uiso 0.5 1 d . . P . .
O338 O 0.9805(8) 0.3164(6) 0.9030(13) 0.059(7) Uiso 0.5 1 d . . P . .
O339 O 0.8734(8) -0.0190(7) -0.0016(14) 0.063(8) Uiso 0.5 1 d . . P G 1
O340 O 0.4357(8) 0.0517(6) 0.4913(13) 0.055(7) Uiso 0.5 1 d . . P . .
O341 O 0.0728(9) 0.0816(7) 0.3619(15) 0.065(8) Uiso 0.5 1 d . . P . .
O342 O 0.8837(7) -0.0055(6) 0.1889(12) 0.050(6) Uiso 0.5 1 d . . P . .
O343 O 0.8085(10) 0.0362(8) 0.6091(16) 0.076(9) Uiso 0.5 1 d . . P . .
O344 O 0.9466(8) 0.1314(7) -0.0843(14) 0.062(7) Uiso 0.5 1 d . . P . .
O345 O 1.0711(13) 0.0565(10) 0.029(2) 0.082(12) Uiso 0.4 1 d . . P . .
O346 O 0.4361(8) -0.0042(7) -0.0339(14) 0.061(8) Uiso 0.5 1 d . . P . .
O347 O 0.0835(9) 0.0794(8) 0.5455(16) 0.075(9) Uiso 0.5 1 d . . P . .
O348 O 0.8569(11) -0.0333(9) -0.1135(18) 0.089(11) Uiso 0.5 1 d . . P H 2
O349 O 0.4938(10) 0.0879(8) 0.0357(17) 0.082(10) Uiso 0.5 1 d . . P . .
O350 O 0.6362(8) 0.0131(7) -0.0177(14) 0.064(8) Uiso 0.5 1 d . . P . .
O351 O 0.7511(10) -0.0273(7) -0.2654(16) 0.078(9) Uiso 0.5 1 d . . P . .
O352 O 0.8373(12) 0.0238(9) -0.173(2) 0.076(11) Uiso 0.4 1 d . . P . .
O353 O 0.7696(8) 0.8505(6) 0.7179(13) 0.055(7) Uiso 0.5 1 d . . P . .
O354 O 1.0277(14) 0.0580(11) 0.262(2) 0.083(14) Uiso 0.35 1 d . . P . .
O355 O 1.0801(11) 0.1182(9) 0.6537(18) 0.090(11) Uiso 0.5 1 d . . P . .
O356 O 0.8681(11) -0.0011(9) 0.3120(18) 0.067(10) Uiso 0.4 1 d . . P . .
O357 O 0.6950(8) 0.8970(6) 0.5995(14) 0.057(7) Uiso 0.5 1 d . . P I 1
O358 O 1.2837(11) 0.1128(8) 0.6342(18) 0.087(10) Uiso 0.5 1 d . . P J 2
O359 O 0.6435(10) 0.9109(8) 0.7948(17) 0.082(10) Uiso 0.5 1 d . . P . .
O360 O 0.4919(10) 0.0624(8) 0.0196(17) 0.059(9) Uiso 0.4 1 d . . P . .
O361 O 1.0012(12) 0.3850(10) 0.297(2) 0.079(12) Uiso 0.4 1 d . . P . .
O362 O 0.7991(9) 0.8447(7) 0.7196(15) 0.056(8) Uiso 0.45 1 d . . P . .
O363 O 0.8988(10) 0.1088(8) 0.3803(16) 0.076(9) Uiso 0.5 1 d . . P . .
O364 O 0.8183(13) 0.9284(10) 0.810(2) 0.082(12) Uiso 0.4 1 d . . P . .
O365 O 0.5514(10) 0.7277(8) 0.2488(17) 0.059(9) Uiso 0.4 1 d . . P . .
O366 O 0.9287(12) 0.4243(9) 0.1532(19) 0.072(11) Uiso 0.4 1 d . . P . .
O367 O 0.9018(14) 0.1346(11) 0.142(2) 0.081(14) Uiso 0.35 1 d . . P . .
O368 O 0.9690(14) 0.1089(11) 0.670(2) 0.093(14) Uiso 0.4 1 d . . P . .
O369 O 1.074(2) 0.4467(16) 0.310(3) 0.13(2) Uiso 0.35 1 d . . P . .
O370 O 0.4349(10) 0.0976(8) 0.6417(17) 0.080(10) Uiso 0.5 1 d . . P . .
O371 O 0.7901(11) 0.9836(9) 0.3295(18) 0.067(10) Uiso 0.4 1 d . . P . .
O372 O 0.6034(10) 0.1379(8) 0.7062(17) 0.080(10) Uiso 0.5 1 d . . P . .
O373 O 1.036(2) 0.0889(17) -0.137(4) 0.12(2) Uiso 0.3 1 d . . P K 1
O374 O 0.9009(11) -0.0591(9) 0.1508(19) 0.070(11) Uiso 0.4 1 d . . P . .
O375 O 1.000000 0.000000 -0.033(9) 0.13(6) Uiso 0.2 2 d S . P . .
O376 O 0.8501(3) 0.1707(3) 0.0849(5) 0.040(3) Uani 1 1 d . . . . .
O377 O 0.8932(11) 0.1796(9) -0.2498(19) 0.070(10) Uiso 0.4 1 d . . P . .
O378 O 0.5761(14) -0.0636(11) -0.028(2) 0.090(13) Uiso 0.4 1 d . . P . .
O379 O 0.8966(18) 0.0398(14) 0.963(3) 0.092(18) Uiso 0.3 1 d . . P . .
O380 O 0.928(3) 0.079(2) 0.585(5) 0.10(3) Uiso 0.2 1 d . . P . .
O381 O 0.6256(12) 0.1135(9) 0.8041(19) 0.073(11) Uiso 0.4 1 d . . P . .
O382 O 1.1532(19) 0.0471(15) 0.699(3) 0.093(19) Uiso 0.3 1 d . . P . .
O383 O 0.9245(19) -0.0484(15) -0.169(3) 0.10(2) Uiso 0.3 1 d . . P L 2
O384 O 0.8607(19) 0.0873(15) 0.797(3) 0.095(19) Uiso 0.3 1 d . . P M 2
O385 O 0.9609(15) 0.0845(12) -0.017(2) 0.067(13) Uiso 0.3 1 d . . P . .
O386 O 0.8668(16) -0.0078(12) 0.504(3) 0.075(15) Uiso 0.3 1 d . . P . .
O387 O 0.8192(13) 0.0346(10) 0.452(2) 0.057(12) Uiso 0.3 1 d . . P . .
O388 O 0.9149(13) -0.0211(10) 0.403(2) 0.055(11) Uiso 0.3 1 d . . P . .
O389 O 0.5595(14) 0.0711(12) -0.033(2) 0.066(13) Uiso 0.3 1 d . . P . .
O390 O 0.6439(15) 0.0085(12) -0.160(3) 0.073(15) Uiso 0.3 1 d . . P . .
O391 O 0.7589(16) 0.0945(13) 0.750(3) 0.077(15) Uiso 0.3 1 d . . P N 2
O392 O 0.7063(9) 0.1287(7) -0.1947(16) 0.073(9) Uiso 0.5 1 d . . P . .
O393 O 0.6341(15) 0.0575(12) 0.776(3) 0.074(15) Uiso 0.3 1 d . . P . .
O394 O 0.6713(12) 0.9654(10) 0.738(2) 0.084(13) Uiso 0.4 1 d . . P . .
O395 O 0.6912(19) 0.0526(15) 0.690(3) 0.10(2) Uiso 0.3 1 d . . P . .
O396 O 0.7377(14) 0.1150(12) 0.754(3) 0.068(13) Uiso 0.3 1 d . . P . .
O397 O -0.037(2) 0.0716(16) 0.455(3) 0.08(2) Uiso 0.25 1 d . . P . .
O398 O 0.5733(10) 0.7989(8) 0.4040(17) 0.067(9) Uiso 0.43 1 d . . P . .
O399 O 0.9808(11) 0.2764(9) 0.5142(18) 0.065(10) Uiso 0.4 1 d . . P . .
O400 O 0.0424(10) 0.2797(8) 0.7845(16) 0.054(9) Uiso 0.4 1 d . . P . .
O401 O 1.1181(12) 0.1677(9) 0.6788(19) 0.071(11) Uiso 0.4 1 d . . P . .
O402 O 0.8527(11) 0.8339(8) 0.6821(18) 0.062(10) Uiso 0.4 1 d . . P . .
O403 O 0.5234(11) 0.7513(9) 0.3495(19) 0.073(11) Uiso 0.4 1 d . . P . .
O404 O 0.4690(14) 0.7862(11) 0.306(2) 0.062(13) Uiso 0.3 1 d . . P . .
O405 O 0.5537(15) 0.0947(12) -0.018(2) 0.067(14) Uiso 0.3 1 d . . P . .
O406 O 0.5107(16) 0.0870(14) 0.540(3) 0.080(16) Uiso 0.3 1 d . . P . .
N1 N 0.9293(3) 0.1647(3) 0.3481(6) 0.035(3) Uani 1 1 d . . . . .
H1A H 0.917691 0.146958 0.354734 0.053 Uiso 1 1 calc R U . . .
H1B H 0.930194 0.168564 0.305270 0.053 Uiso 1 1 calc R U . . .
H1C H 0.915793 0.179216 0.368222 0.053 Uiso 1 1 calc R U . . .
N2 N 1.0599(3) 0.1576(3) 0.2680(5) 0.027(3) Uani 1 1 d . . . . .
H2 H 1.067969 0.167600 0.301494 0.032 Uiso 1 1 calc R U . . .
N3 N 1.0772(5) 0.1276(3) 0.1832(7) 0.047(4) Uani 1 1 d . . . . .
H3A H 1.055528 0.131160 0.163194 0.056 Uiso 1 1 calc R U . . .
H3B H 1.094235 0.115839 0.165685 0.056 Uiso 1 1 calc R U . . .
N4 N 1.1166(4) 0.1329(3) 0.2667(7) 0.037(3) Uani 1 1 d . . . . .
H4A H 1.132708 0.120702 0.247942 0.045 Uiso 1 1 calc R U . . .
H4B H 1.122275 0.140648 0.304243 0.045 Uiso 1 1 calc R U . . .
N5 N 0.8233(5) -0.0080(3) 0.1019(7) 0.050(4) Uani 1 1 d . . . . .
H5A H 0.804186 -0.019097 0.118886 0.075 Uiso 1 1 calc R U . . .
H5B H 0.841972 -0.005428 0.131768 0.075 Uiso 1 1 calc R U . . .
H5C H 0.833210 -0.017432 0.067049 0.075 Uiso 1 1 calc R U . . .
N6 N 0.7672(4) 0.0845(3) 0.2280(6) 0.038(3) Uani 1 1 d . . . . .
H6 H 0.747146 0.088796 0.204346 0.046 Uiso 1 1 calc R U . . .
N7 N 0.8210(4) 0.1022(4) 0.2832(7) 0.049(4) Uani 1 1 d . . . . .
H7A H 0.837387 0.116570 0.290082 0.059 Uiso 1 1 calc R U . . .
H7B H 0.824039 0.084947 0.302057 0.059 Uiso 1 1 calc R U . . .
N8 N 0.7863(4) 0.1323(3) 0.2153(7) 0.041(4) Uani 1 1 d . . . . .
H8A H 0.768095 0.134909 0.186873 0.050 Uiso 1 1 calc R U . . .
H8B H 0.801699 0.147069 0.225060 0.050 Uiso 1 1 calc R U . . .
N9 N 0.4450(10) 0.1140(9) 0.5110(19) 0.073(11) Uiso 0.5 1 d D . P . .
H9A H 0.446024 0.111858 0.554411 0.109 Uiso 0.5 1 calc R U P . .
H9B H 0.423924 0.124693 0.500309 0.109 Uiso 0.5 1 calc R U P . .
H9C H 0.443631 0.095812 0.492310 0.109 Uiso 0.5 1 calc R U P . .
N10 N 0.4846(6) 0.0902(5) 0.2662(10) 0.086(6) Uiso 1 1 d D . . . .
H10 H 0.484823 0.072775 0.285062 0.103 Uiso 1 1 calc R U . . .
N11 N 0.4859(8) 0.1175(6) 0.1734(14) 0.121(9) Uiso 1 1 d D . . . .
H11A H 0.483028 0.133304 0.197748 0.145 Uiso 1 1 calc R U . . .
H11B H 0.487562 0.119458 0.131503 0.145 Uiso 1 1 calc R U . . .
N12 N 0.4902(6) 0.0655(5) 0.1606(11) 0.091(7) Uiso 1 1 d D . . . .
H12A H 0.490061 0.047470 0.176620 0.110 Uiso 1 1 calc R U . . .
H12B H 0.492088 0.068120 0.118899 0.110 Uiso 1 1 calc R U . . .
C1 C 0.9661(4) 0.1643(3) 0.4474(7) 0.025(3) Uani 1 1 d . . . . .
C2 C 0.9685(4) 0.1638(3) 0.3742(7) 0.023(3) Uani 1 1 d . . . . .
H2A H 0.981874 0.182214 0.360156 0.027 Uiso 1 1 calc R U . . .
C3 C 0.9909(4) 0.1369(3) 0.3470(7) 0.026(3) Uani 1 1 d . . . . .
H3C H 1.016646 0.136701 0.366563 0.031 Uiso 1 1 calc R U . . .
H3D H 0.977741 0.118526 0.360038 0.031 Uiso 1 1 calc R U . . .
C4 C 0.9952(4) 0.1370(4) 0.2745(8) 0.034(4) Uani 1 1 d . . . . .
H4C H 1.006162 0.117765 0.261274 0.041 Uiso 1 1 calc R U . . .
H4D H 0.969416 0.138418 0.255244 0.041 Uiso 1 1 calc R U . . .
C5 C 1.0195(4) 0.1613(3) 0.2467(7) 0.025(3) Uani 1 1 d . . . . .
H5D H 1.018195 0.160739 0.199320 0.030 Uiso 1 1 calc R U . . .
H5E H 1.009801 0.180801 0.261201 0.030 Uiso 1 1 calc R U . . .
C6 C 1.0838(4) 0.1397(3) 0.2383(7) 0.030(3) Uani 1 1 d . . . . .
C7 C 0.7872(4) 0.0196(4) 0.0181(7) 0.030(3) Uani 1 1 d . . . . .
C8 C 0.8080(5) 0.0215(4) 0.0820(8) 0.036(4) Uani 1 1 d . . . . .
H8 H 0.830033 0.035350 0.076933 0.043 Uiso 1 1 calc R U . . .
C9 C 0.7814(4) 0.0342(4) 0.1328(7) 0.032(4) Uani 1 1 d . . . . .
H9D H 0.758574 0.021375 0.136020 0.038 Uiso 1 1 calc R U . . .
H9E H 0.772695 0.054006 0.118478 0.038 Uiso 1 1 calc R U . . .
C10 C 0.7993(5) 0.0372(4) 0.1998(7) 0.036(4) Uani 1 1 d . . . . .
H10A H 0.823731 0.048124 0.196413 0.043 Uiso 1 1 calc R U . . .
H10B H 0.804870 0.017283 0.217174 0.043 Uiso 1 1 calc R U . . .
C11 C 0.7719(5) 0.0541(4) 0.2470(8) 0.048(5) Uani 1 1 d . . . . .
H11C H 0.746690 0.044166 0.247398 0.057 Uiso 1 1 calc R U . . .
H11D H 0.782456 0.053277 0.290975 0.057 Uiso 1 1 calc R U . . .
C12 C 0.7906(4) 0.1067(4) 0.2431(7) 0.036(4) Uani 1 1 d . . . . .
C13 C 0.5140(14) 0.1096(11) 0.509(2) 0.167(18) Uiso 1 1 d D . . . .
C14 C 0.4814(10) 0.1303(9) 0.4872(15) 0.135(13) Uiso 1 1 d D . . . .
H14 H 0.483753 0.150117 0.508338 0.161 Uiso 1 1 calc R U . . .
C15 C 0.4793(9) 0.1337(6) 0.4164(13) 0.098(9) Uiso 1 1 d D . . . .
H15A H 0.500417 0.146723 0.402654 0.117 Uiso 1 1 calc R U . . .
H15B H 0.455108 0.143849 0.405806 0.117 Uiso 1 1 calc R U . . .
C16 C 0.4813(7) 0.1056(5) 0.3777(9) 0.065(6) Uiso 1 1 d D . . . .
H16A H 0.504969 0.094578 0.387428 0.078 Uiso 1 1 calc R U . . .
H16B H 0.459100 0.092767 0.386888 0.078 Uiso 1 1 calc R U . . .
C17 C 0.4809(8) 0.1155(5) 0.3093(10) 0.079(7) Uiso 1 1 d D . . . .
H17A H 0.456777 0.126080 0.300156 0.095 Uiso 1 1 calc R U . . .
H17B H 0.502284 0.129433 0.301749 0.095 Uiso 1 1 calc R U . . .
C18 C 0.4876(7) 0.0897(5) 0.2011(10) 0.072(7) Uiso 1 1 d D . . . .

loop_
_atom_site_aniso_label
_atom_site_aniso_U_11
_atom_site_aniso_U_22
_atom_site_aniso_U_33
_atom_site_aniso_U_23
_atom_site_aniso_U_13
_atom_site_aniso_U_12
Mo1 0.0079(4) 0.0172(6) 0.0145(5) -0.0018(4) -0.0013(4) 0.0018(4)
Mo2 0.0067(4) 0.0148(5) 0.0143(5) -0.0011(4) -0.0016(4) 0.0006(4)
Mo3 0.0086(4) 0.0179(6) 0.0149(5) 0.0022(4) 0.0006(4) 0.0026(4)
Mo4 0.0067(4) 0.0144(5) 0.0134(5) -0.0009(4) -0.0016(4) 0.0005(4)
Mo5 0.0097(5) 0.0169(6) 0.0162(5) 0.0013(4) 0.0014(4) 0.0022(4)
Mo6 0.0073(4) 0.0154(5) 0.0147(5) -0.0012(4) -0.0014(4) 0.0005(4)
Mo7 0.0097(5) 0.0146(5) 0.0168(5) -0.0001(4) -0.0004(4) 0.0013(4)
Mo8 0.0072(4) 0.0173(6) 0.0129(5) 0.0022(4) -0.0010(4) -0.0005(4)
Mo9 0.0079(4) 0.0138(5) 0.0127(5) 0.0014(4) -0.0003(4) -0.0003(4)
Mo10 0.0149(5) 0.0149(6) 0.0191(5) -0.0014(4) -0.0022(4) 0.0009(4)
Mo11 0.0123(5) 0.0156(6) 0.0190(5) 0.0001(4) -0.0022(4) 0.0029(4)
Mo12 0.0102(5) 0.0157(6) 0.0189(5) 0.0030(4) -0.0032(4) 0.0007(4)
Mo13 0.0124(5) 0.0217(6) 0.0150(5) 0.0013(4) 0.0009(4) 0.0013(4)
Mo14 0.0076(4) 0.0151(5) 0.0154(5) 0.0032(4) -0.0016(4) 0.0009(4)
Mo15 0.0076(4) 0.0162(6) 0.0133(5) 0.0009(4) 0.0011(4) 0.0025(4)
Mo16 0.0082(4) 0.0167(6) 0.0136(5) -0.0013(4) 0.0004(4) 0.0025(4)
Mo17 0.0182(5) 0.0189(6) 0.0127(5) 0.0012(4) -0.0003(4) 0.0058(4)
Mo18 0.0071(4) 0.0161(6) 0.0150(5) 0.0024(4) 0.0000(4) 0.0016(4)
Mo19 0.0266(17) 0.0129(11) 0.0231(17) 0.0010(12) -0.0090(11) 0.0005(12)
Mo20 0.0829(13) 0.0142(7) 0.1078(16) -0.0035(8) -0.0793(13) 0.0037(8)
Mo21 0.0082(4) 0.0208(6) 0.0132(5) 0.0021(4) 0.0003(4) 0.0021(4)
Mo22 0.0111(5) 0.0151(6) 0.0207(5) 0.0022(4) 0.0005(4) -0.0003(4)
Mo23 0.0076(4) 0.0187(6) 0.0183(5) 0.0009(4) -0.0001(4) 0.0003(4)
Mo24 0.0086(4) 0.0160(6) 0.0165(5) 0.0019(4) 0.0020(4) 0.0015(4)
Mo25 0.0129(5) 0.0176(6) 0.0139(5) 0.0017(4) -0.0002(4) -0.0015(4)
Mo26 0.0101(5) 0.0174(6) 0.0152(5) 0.0002(4) 0.0000(4) 0.0003(4)
Mo27 0.0101(5) 0.0159(6) 0.0200(6) 0.0025(4) 0.0023(4) 0.0004(4)
Mo28 0.0077(4) 0.0140(5) 0.0153(5) 0.0008(4) 0.0010(4) -0.0003(4)
Mo29 0.0071(4) 0.0178(6) 0.0153(5) 0.0022(4) -0.0001(4) 0.0004(4)
Mo30 0.0066(4) 0.0215(6) 0.0168(5) -0.0009(4) 0.0001(4) 0.0001(4)
Mo31 0.0082(4) 0.0178(6) 0.0156(5) 0.0022(4) -0.0013(4) -0.0002(4)
Mo32 0.0078(4) 0.0146(5) 0.0136(5) 0.0025(4) -0.0002(4) 0.0015(4)
Mo33 0.0114(5) 0.0271(6) 0.0183(6) 0.0008(5) -0.0008(4) -0.0007(5)
Mo34 0.0125(5) 0.0157(6) 0.0190(5) 0.0022(4) -0.0032(4) 0.0003(4)
Mo35 0.0059(4) 0.0247(6) 0.0124(5) 0.0009(4) -0.0002(4) 0.0001(4)
Mo36 0.0133(5) 0.0158(6) 0.0161(5) -0.0022(4) -0.0013(4) 0.0027(4)
Mo37 0.0101(5) 0.0145(6) 0.0199(5) 0.0002(4) 0.0000(4) 0.0015(4)
Mo38 0.0163(5) 0.0295(7) 0.0166(5) 0.0004(5) 0.0005(4) -0.0097(5)
Mo39 0.0122(5) 0.0217(6) 0.0307(6) -0.0063(5) -0.0039(5) 0.0006(5)
Mo40 0.0081(4) 0.0185(6) 0.0142(5) -0.0019(4) -0.0008(4) 0.0008(4)
Mo41 0.0101(5) 0.0175(6) 0.0228(6) -0.0040(5) -0.0006(4) 0.0001(4)
Mo42 0.0178(5) 0.0152(6) 0.0172(5) 0.0011(4) -0.0008(4) 0.0004(4)
Mo43 0.0097(5) 0.0143(5) 0.0178(5) 0.0001(4) 0.0011(4) 0.0010(4)
Mo44 0.0128(7) 0.0168(7) 0.0147(7) 0.0016(6) -0.0009(5) 0.0022(5)
Mo45 0.0279(6) 0.0167(6) 0.0119(5) 0.0002(4) -0.0013(4) -0.0011(5)
Mo46 0.0224(5) 0.0239(6) 0.0149(5) -0.0002(5) -0.0015(4) -0.0078(5)
Mo47 0.0125(5) 0.0246(6) 0.0251(6) 0.0076(5) -0.0010(4) 0.0041(5)
Mo48 0.0088(5) 0.0248(6) 0.0168(5) 0.0054(5) 0.0007(4) 0.0031(4)
Mo49 0.0115(5) 0.0365(7) 0.0182(6) 0.0087(5) 0.0016(4) 0.0065(5)
Mo50 0.0102(5) 0.0366(7) 0.0196(6) 0.0052(5) -0.0006(4) 0.0047(5)
Mo51 0.0123(5) 0.0193(6) 0.0229(6) 0.0048(5) 0.0034(4) 0.0019(4)
Mo52 0.0065(6) 0.0287(13) 0.0229(12) -0.0088(8) -0.0003(8) 0.0007(7)
Mo53 0.0209(6) 0.0171(6) 0.0273(6) 0.0032(5) 0.0067(5) 0.0030(5)
Mo54 0.0176(5) 0.0211(6) 0.0237(6) -0.0042(5) 0.0047(5) -0.0015(5)
Mo55 0.0333(7) 0.0199(6) 0.0192(6) 0.0017(5) 0.0039(5) 0.0044(5)
Mo56 0.0102(5) 0.0332(7) 0.0303(7) -0.0108(5) -0.0032(5) 0.0028(5)
Mo57 0.0174(5) 0.0177(6) 0.0194(6) 0.0014(4) 0.0009(4) -0.0007(4)
Mo58 0.0069(6) 0.0209(9) 0.0120(8) -0.0009(6) -0.0013(6) -0.0002(6)
Mo59 0.0335(6) 0.0174(6) 0.0175(6) -0.0001(5) 0.0024(5) -0.0002(5)
Mo60 0.0222(9) 0.0165(8) 0.0333(10) -0.0044(7) -0.0146(7) 0.0030(7)
Mo61 0.0275(6) 0.0283(7) 0.0338(7) 0.0084(6) 0.0112(5) 0.0109(6)
Mo62 0.0472(9) 0.0249(8) 0.0618(10) 0.0127(7) 0.0343(8) 0.0130(7)
M19 0.0123(19) 0.0183(17) 0.0102(19) 0.0034(14) 0.0065(13) -0.0044(15)
M44 0.018(7) 0.033(9) 0.053(11) 0.028(8) -0.019(7) -0.013(7)
M52 0.009(6) 0.041(14) 0.033(13) -0.009(8) -0.002(8) 0.007(8)
M58 0.006(5) 0.053(10) 0.023(8) -0.012(6) -0.002(5) 0.010(6)
M60 0.023(8) 0.010(7) 0.026(8) -0.003(6) -0.005(6) 0.001(6)
Ce1 0.0096(3) 0.0219(4) 0.0196(4) -0.0028(3) 0.0004(3) -0.0005(3)
Ce2 0.0265(4) 0.0175(4) 0.0221(4) 0.0018(3) -0.0076(3) -0.0006(3)
O1 0.016(4) 0.025(5) 0.026(5) -0.007(4) -0.001(4) 0.000(4)
O2 0.006(4) 0.019(5) 0.016(4) 0.000(3) -0.001(3) 0.002(3)
O3 0.007(4) 0.017(5) 0.024(5) -0.001(4) 0.001(3) -0.001(3)
O4 0.010(4) 0.018(5) 0.021(5) -0.001(4) 0.000(3) 0.005(4)
O5 0.015(4) 0.023(5) 0.026(5) 0.007(4) -0.002(4) -0.004(4)
O6 0.012(4) 0.018(5) 0.016(4) 0.003(4) -0.001(3) -0.001(4)
O7 0.019(4) 0.028(5) 0.022(5) -0.002(4) 0.001(4) 0.002(4)
O8 0.008(4) 0.030(5) 0.017(4) 0.004(4) 0.001(3) 0.002(4)
O9 0.033(6) 0.047(7) 0.018(5) -0.003(5) 0.006(4) 0.002(5)
O10 0.009(4) 0.045(6) 0.026(5) 0.015(5) -0.001(4) -0.002(4)
O11 0.013(4) 0.028(6) 0.032(5) 0.002(4) 0.004(4) 0.006(4)
O12 0.009(4) 0.022(5) 0.016(4) 0.007(4) 0.002(3) 0.003(4)
O13 0.010(4) 0.017(5) 0.015(4) 0.001(3) 0.002(3) 0.000(3)
O14 0.012(4) 0.017(5) 0.012(4) 0.001(3) -0.001(3) 0.002(3)
O15 0.014(4) 0.024(5) 0.029(5) 0.007(4) 0.001(4) 0.004(4)
O16 0.022(5) 0.031(6) 0.016(5) 0.006(4) -0.003(4) 0.005(4)
O17 0.009(4) 0.026(5) 0.015(4) 0.002(4) -0.002(3) 0.001(4)
O18 0.009(4) 0.022(5) 0.019(4) 0.007(4) -0.001(3) 0.001(4)
O19 0.010(4) 0.022(5) 0.020(5) 0.001(4) 0.000(3) -0.001(4)
O20 0.008(4) 0.034(6) 0.045(6) 0.018(5) 0.001(4) 0.003(4)
O21 0.017(5) 0.054(7) 0.018(5) 0.012(5) 0.001(4) 0.002(5)
O22 0.042(6) 0.035(6) 0.031(6) 0.005(5) 0.010(5) 0.007(5)
O23 0.011(4) 0.023(5) 0.022(5) 0.006(4) -0.003(3) 0.001(4)
O24 0.011(4) 0.016(5) 0.013(4) 0.005(3) 0.002(3) 0.003(3)
O25 0.011(4) 0.024(5) 0.019(4) 0.004(4) -0.001(3) 0.001(4)
O26 0.012(4) 0.019(5) 0.026(5) -0.005(4) 0.002(4) -0.002(4)
O27 0.013(4) 0.027(5) 0.034(5) 0.011(4) 0.004(4) 0.001(4)
O28 0.010(4) 0.020(5) 0.026(5) 0.002(4) -0.001(4) 0.001(4)
O29 0.013(4) 0.023(5) 0.023(5) -0.004(4) 0.000(4) 0.002(4)
O30 0.012(4) 0.016(5) 0.018(4) 0.002(4) 0.002(3) 0.001(3)
O31 0.011(4) 0.021(5) 0.016(4) 0.001(4) 0.001(3) 0.002(4)
O32 0.010(4) 0.013(4) 0.017(4) 0.005(3) 0.003(3) 0.003(3)
O33 0.016(4) 0.020(5) 0.021(5) 0.000(4) -0.004(4) 0.003(4)
O34 0.008(4) 0.029(6) 0.032(5) -0.013(4) -0.001(4) 0.002(4)
O35 0.031(6) 0.030(6) 0.041(6) 0.010(5) -0.011(5) 0.004(5)
O36 0.057(7) 0.024(6) 0.035(6) 0.003(5) -0.006(5) 0.002(5)
O37 0.011(4) 0.014(5) 0.029(5) 0.002(4) -0.002(4) 0.004(4)
O38 0.014(4) 0.016(4) 0.008(4) 0.001(3) 0.003(3) 0.004(3)
O40 0.007(4) 0.020(5) 0.016(4) 0.004(4) -0.001(3) -0.002(3)
O41 0.021(5) 0.041(6) 0.012(4) -0.004(4) 0.004(4) 0.002(4)
O42 0.021(5) 0.029(6) 0.044(6) -0.016(5) -0.001(5) 0.006(4)
O43 0.033(5) 0.018(5) 0.033(6) 0.005(4) -0.012(4) -0.001(4)
O44 0.016(4) 0.026(5) 0.017(4) 0.003(4) 0.000(4) 0.002(4)
O45 0.020(5) 0.026(6) 0.042(6) 0.009(5) -0.007(4) 0.001(4)
O46 0.058(8) 0.053(8) 0.029(6) 0.000(6) -0.007(5) 0.026(6)
O47 0.013(4) 0.026(5) 0.023(5) 0.006(4) 0.005(4) -0.001(4)
O48 0.018(4) 0.016(5) 0.016(4) 0.006(4) 0.002(3) 0.007(4)
O49 0.013(4) 0.020(5) 0.015(4) 0.005(4) 0.002(3) 0.005(4)
O50 0.022(5) 0.022(5) 0.025(5) 0.002(4) -0.008(4) -0.002(4)
O51 0.018(5) 0.047(7) 0.017(5) 0.014(4) -0.002(4) 0.002(5)
O52 0.013(4) 0.016(5) 0.027(5) -0.002(4) 0.006(4) 0.003(4)
O53 0.014(4) 0.018(5) 0.017(4) -0.009(4) 0.000(3) 0.001(4)
O54 0.025(5) 0.025(6) 0.043(6) -0.014(5) 0.009(5) -0.004(4)
O55 0.020(5) 0.028(5) 0.019(5) 0.004(4) -0.006(4) -0.003(4)
O56 0.011(4) 0.016(5) 0.019(4) 0.004(4) -0.002(3) 0.001(3)
O57 0.012(4) 0.023(5) 0.021(5) 0.001(4) 0.001(4) 0.002(4)
O58 0.016(4) 0.026(6) 0.031(5) 0.002(4) -0.008(4) 0.001(4)
O59 0.014(4) 0.019(5) 0.015(4) 0.001(4) -0.001(3) 0.003(4)
O60 0.011(4) 0.014(4) 0.014(4) -0.001(3) -0.002(3) 0.003(3)
O81 0.014(4) 0.018(5) 0.027(5) 0.001(4) -0.001(4) 0.005(4)
O82 0.020(5) 0.020(5) 0.024(5) 0.007(4) -0.003(4) -0.004(4)
O83 0.025(5) 0.018(5) 0.021(5) -0.002(4) -0.001(4) 0.000(4)
O84 0.034(6) 0.030(6) 0.030(6) 0.004(5) 0.006(5) 0.001(5)
O85 0.012(4) 0.020(5) 0.027(5) 0.005(4) -0.001(4) 0.002(4)
O86 0.023(5) 0.029(6) 0.035(6) 0.004(5) 0.002(4) -0.007(4)
O87 0.011(4) 0.022(5) 0.022(5) 0.003(4) 0.004(3) -0.001(4)
O88 0.022(5) 0.025(5) 0.022(5) 0.009(4) -0.001(4) 0.000(4)
O89 0.019(4) 0.026(5) 0.027(5) 0.006(4) -0.008(4) 0.001(4)
O90 0.007(4) 0.021(5) 0.029(5) 0.004(4) 0.000(4) 0.000(4)
O91 0.015(4) 0.020(5) 0.023(5) 0.001(4) 0.000(4) 0.002(4)
O92 0.016(4) 0.021(5) 0.019(5) -0.004(4) 0.003(4) -0.006(4)
O93 0.030(6) 0.041(7) 0.033(6) -0.008(5) -0.002(5) 0.009(5)
O94 0.043(6) 0.032(6) 0.026(5) -0.003(5) -0.011(5) -0.007(5)
O95 0.041(6) 0.016(5) 0.026(5) 0.000(4) 0.016(4) -0.004(4)
O96 0.023(5) 0.017(5) 0.032(6) 0.000(4) 0.009(4) -0.003(4)
O97 0.020(5) 0.017(5) 0.031(5) 0.005(4) 0.002(4) 0.004(4)
O98 0.021(5) 0.023(5) 0.036(6) 0.006(4) -0.001(4) 0.002(4)
O99 0.023(5) 0.029(6) 0.027(5) -0.002(4) -0.008(4) 0.000(4)
O100 0.010(4) 0.020(5) 0.018(4) 0.001(4) -0.002(3) 0.004(3)
O101 0.013(4) 0.013(5) 0.036(5) 0.003(4) -0.003(4) -0.005(4)
O102 0.012(4) 0.021(5) 0.026(5) 0.004(4) -0.001(4) 0.004(4)
O103 0.017(4) 0.013(5) 0.021(5) 0.000(4) 0.003(4) 0.001(4)
O104 0.015(4) 0.014(5) 0.022(5) 0.005(4) -0.001(4) -0.001(4)
O105 0.017(4) 0.016(5) 0.032(5) -0.003(4) 0.000(4) -0.002(4)
O106 0.024(5) 0.020(5) 0.019(5) 0.007(4) -0.006(4) -0.003(4)
O107 0.028(5) 0.017(5) 0.022(5) 0.000(4) 0.004(4) -0.002(4)
O108 0.023(5) 0.049(8) 0.065(8) 0.034(6) 0.021(5) 0.018(5)
O109 0.030(5) 0.020(5) 0.026(5) 0.000(4) -0.016(4) 0.000(4)
O110 0.021(5) 0.027(6) 0.023(5) -0.002(4) 0.006(4) 0.004(4)
O111 0.014(4) 0.020(5) 0.019(4) 0.000(4) 0.002(3) 0.002(4)
O112 0.010(4) 0.022(5) 0.023(5) -0.001(4) -0.006(4) 0.001(4)
O113 0.010(4) 0.022(5) 0.024(5) 0.001(4) 0.000(4) 0.003(4)
O114 0.014(4) 0.017(5) 0.023(5) 0.000(4) -0.004(4) 0.004(4)
O115 0.015(4) 0.036(6) 0.025(5) -0.001(4) -0.003(4) -0.006(4)
O116 0.019(5) 0.026(5) 0.027(5) -0.005(4) -0.003(4) 0.002(4)
O117 0.013(4) 0.018(5) 0.031(5) 0.003(4) 0.004(4) 0.004(4)
O118 0.007(4) 0.027(5) 0.019(5) -0.001(4) -0.002(3) 0.002(4)
O119 0.034(6) 0.022(6) 0.051(7) -0.012(5) -0.009(5) 0.004(5)
O120 0.036(6) 0.022(5) 0.039(6) 0.004(5) 0.024(5) 0.005(5)
O121 0.032(5) 0.018(5) 0.030(5) 0.000(4) 0.002(4) 0.001(4)
O122 0.030(5) 0.031(6) 0.027(5) 0.007(4) -0.002(4) 0.001(5)
O123 0.045(7) 0.042(7) 0.029(6) -0.006(5) -0.014(5) 0.009(5)
O124 0.028(5) 0.024(5) 0.021(5) 0.001(4) -0.011(4) 0.007(4)
O125 0.014(4) 0.019(5) 0.019(4) -0.004(4) -0.006(3) 0.003(4)
O126 0.022(5) 0.022(5) 0.033(6) 0.000(4) 0.003(4) -0.005(4)
O127 0.034(5) 0.032(6) 0.020(5) 0.002(4) 0.001(4) 0.001(5)
O128 0.017(4) 0.012(5) 0.019(4) -0.001(3) 0.001(3) 0.005(4)
O129 0.020(5) 0.019(5) 0.023(5) 0.000(4) 0.005(4) 0.005(4)
O130 0.009(4) 0.021(5) 0.017(4) -0.002(4) 0.002(3) -0.002(3)
O131 0.007(4) 0.014(4) 0.023(5) 0.001(4) 0.000(3) 0.001(3)
O132 0.024(5) 0.026(6) 0.074(9) -0.003(6) 0.014(6) 0.003(5)
O133 0.011(4) 0.015(5) 0.025(5) 0.000(4) -0.001(3) -0.003(3)
O134 0.091(10) 0.024(6) 0.024(6) 0.001(5) 0.008(6) 0.005(6)
O135 0.019(5) 0.018(5) 0.022(5) 0.001(4) 0.005(4) 0.004(4)
O136 0.021(5) 0.026(5) 0.021(5) -0.001(4) -0.005(4) -0.004(4)
O137 0.024(5) 0.037(6) 0.022(5) 0.006(4) 0.004(4) -0.009(5)
O138 0.013(4) 0.016(5) 0.024(5) -0.002(4) -0.003(4) -0.001(4)
O139 0.032(5) 0.025(6) 0.036(6) 0.009(5) 0.009(5) 0.013(5)
O140 0.025(5) 0.047(7) 0.050(7) 0.001(6) -0.004(5) 0.023(5)
O141 0.013(4) 0.016(5) 0.022(5) 0.000(4) 0.001(3) 0.002(3)
O142 0.009(4) 0.020(5) 0.016(4) 0.000(4) 0.001(3) 0.000(3)
O143 0.015(4) 0.027(5) 0.021(5) 0.001(4) 0.005(4) 0.000(4)
O144 0.012(4) 0.012(4) 0.022(5) 0.001(4) -0.005(3) 0.002(3)
O145 0.018(4) 0.023(5) 0.034(5) -0.010(4) -0.006(4) 0.003(4)
O146 0.040(6) 0.043(7) 0.049(7) 0.016(6) 0.005(6) -0.001(6)
O147 0.068(9) 0.045(8) 0.040(7) 0.016(6) 0.014(6) 0.032(7)
O148 0.023(5) 0.028(6) 0.018(5) 0.002(4) 0.001(4) -0.001(4)
O149 0.016(4) 0.014(5) 0.014(4) 0.001(3) 0.001(3) 0.004(4)
O150 0.015(4) 0.023(5) 0.018(4) 0.004(4) 0.002(3) -0.002(4)
O151 0.023(5) 0.022(5) 0.034(6) 0.001(4) 0.017(4) 0.003(4)
O152 0.011(4) 0.017(4) 0.016(4) 0.002(4) 0.001(3) 0.001(3)
O153 0.011(4) 0.013(4) 0.013(4) -0.003(3) 0.001(3) -0.003(3)
O154 0.013(4) 0.024(5) 0.022(5) -0.004(4) -0.005(4) 0.004(4)
O155 0.009(4) 0.016(5) 0.021(4) -0.001(4) 0.002(3) 0.002(3)
O156 0.052(7) 0.036(7) 0.043(7) 0.004(5) 0.007(6) -0.005(6)
O157 0.017(4) 0.020(5) 0.035(6) 0.005(4) 0.004(4) 0.006(4)
O158 0.026(5) 0.034(6) 0.010(4) -0.005(4) -0.004(4) 0.003(4)
O159 0.016(4) 0.029(5) 0.022(5) -0.003(4) -0.002(4) 0.003(4)
O160 0.008(4) 0.018(5) 0.020(4) 0.002(4) -0.002(3) -0.003(3)
O161 0.011(4) 0.029(6) 0.048(6) -0.012(5) -0.005(4) 0.008(4)
O162 0.009(4) 0.022(5) 0.016(4) 0.000(4) -0.001(3) 0.000(4)
O163 0.011(4) 0.013(4) 0.020(4) -0.002(3) 0.000(3) 0.000(3)
O164 0.016(4) 0.027(5) 0.018(5) 0.002(4) 0.000(4) -0.004(4)
O165 0.010(4) 0.025(5) 0.018(5) -0.002(4) -0.004(3) -0.001(4)
O166 0.007(4) 0.018(4) 0.015(4) -0.002(3) -0.002(3) -0.003(3)
O167 0.009(4) 0.019(5) 0.021(4) -0.003(4) -0.002(3) 0.002(4)
O168 0.015(4) 0.014(5) 0.010(4) 0.000(3) -0.001(3) 0.001(3)
O169 0.010(4) 0.022(5) 0.026(5) 0.006(4) 0.007(4) 0.006(4)
O170 0.042(6) 0.037(7) 0.048(7) -0.013(6) 0.007(6) -0.011(5)
O171 0.017(5) 0.080(9) 0.033(6) -0.005(6) -0.003(4) -0.009(6)
O172 0.013(4) 0.022(5) 0.019(4) -0.005(4) -0.005(3) 0.003(4)
O173 0.014(4) 0.025(5) 0.025(5) 0.009(4) 0.001(4) -0.001(4)
O174 0.011(4) 0.011(4) 0.026(5) 0.006(4) 0.001(3) 0.000(3)
O175 0.009(4) 0.017(4) 0.010(4) 0.000(3) -0.004(3) 0.004(3)
O176 0.010(4) 0.014(5) 0.023(5) -0.002(4) 0.000(3) 0.002(3)
O177 0.010(4) 0.017(5) 0.020(5) 0.000(4) -0.005(3) -0.001(3)
O178 0.023(5) 0.030(6) 0.023(5) -0.001(4) -0.006(4) -0.005(4)
O179 0.012(4) 0.033(6) 0.041(6) -0.008(5) -0.005(4) 0.004(4)
O180 0.019(5) 0.042(7) 0.059(8) -0.019(6) -0.006(5) -0.002(5)
O181 0.013(4) 0.028(5) 0.014(4) -0.001(4) -0.001(3) 0.000(4)
O182 0.009(4) 0.017(5) 0.019(4) 0.000(4) -0.005(3) 0.001(3)
O183 0.012(4) 0.024(5) 0.019(4) 0.002(4) 0.003(3) 0.003(4)
O184 0.010(4) 0.032(6) 0.023(5) 0.007(4) -0.002(4) -0.003(4)
O185 0.012(4) 0.030(6) 0.015(4) -0.005(4) -0.001(3) 0.002(4)
O186 0.021(5) 0.059(8) 0.040(6) 0.002(6) 0.000(5) -0.001(5)
O187 0.014(4) 0.041(6) 0.027(5) -0.015(5) -0.004(4) 0.006(4)
O188 0.024(5) 0.074(9) 0.033(6) -0.003(6) -0.004(5) 0.009(6)
O189 0.009(4) 0.054(7) 0.026(5) -0.014(5) -0.001(4) 0.009(4)
O190 0.030(6) 0.058(8) 0.020(5) 0.003(5) 0.002(4) -0.004(5)
O191 0.038(6) 0.043(7) 0.028(6) -0.006(5) 0.013(5) 0.007(5)
O192 0.004(4) 0.035(6) 0.023(5) -0.005(4) 0.002(3) 0.003(4)
O193 0.002(4) 0.026(5) 0.021(5) 0.001(4) -0.003(3) -0.002(3)
O194 0.011(4) 0.017(5) 0.020(5) 0.001(4) -0.001(3) 0.000(3)
O195 0.013(4) 0.017(5) 0.015(4) 0.002(4) -0.001(3) 0.001(3)
O196 0.025(5) 0.019(5) 0.023(5) -0.001(4) 0.000(4) 0.003(4)
O197 0.015(4) 0.013(5) 0.020(5) 0.000(4) -0.002(3) 0.002(4)
O198 0.011(4) 0.017(5) 0.008(4) -0.002(3) 0.002(3) 0.002(3)
O199 0.007(4) 0.020(5) 0.015(4) 0.000(3) 0.003(3) -0.002(3)
O200 0.012(4) 0.028(5) 0.025(5) 0.013(4) 0.002(4) 0.001(4)
O201 0.010(4) 0.017(5) 0.014(4) 0.005(3) 0.002(3) -0.003(3)
O202 0.010(4) 0.028(5) 0.019(5) 0.000(4) -0.003(3) 0.000(4)
O203 0.009(4) 0.024(5) 0.018(4) -0.002(4) -0.002(3) -0.003(4)
O204 0.008(4) 0.026(5) 0.016(4) 0.005(4) -0.001(3) 0.003(4)
O205 0.010(4) 0.016(5) 0.024(5) 0.002(4) -0.003(3) 0.001(3)
O206 0.010(4) 0.023(5) 0.018(4) -0.001(4) 0.000(3) 0.000(4)
O207 0.017(4) 0.025(5) 0.017(5) -0.005(4) -0.001(4) 0.008(4)
O208 0.018(4) 0.019(5) 0.023(5) -0.005(4) -0.002(4) 0.000(4)
O209 0.007(4) 0.024(5) 0.009(4) 0.000(3) 0.002(3) 0.001(3)
O210 0.018(5) 0.022(5) 0.035(6) -0.006(4) -0.001(4) -0.001(4)
O211 0.025(5) 0.033(6) 0.014(5) -0.001(4) -0.003(4) -0.004(4)
O212 0.012(4) 0.023(5) 0.036(6) 0.010(4) 0.009(4) 0.004(4)
O213 0.014(4) 0.023(5) 0.038(6) 0.004(4) -0.003(4) 0.010(4)
O214 0.014(4) 0.031(6) 0.027(5) 0.008(4) -0.001(4) 0.001(4)
O215 0.015(5) 0.039(6) 0.041(6) 0.011(5) -0.009(4) 0.003(4)
O216 0.024(5) 0.044(7) 0.028(6) 0.002(5) 0.005(4) 0.008(5)
O217 0.079(10) 0.027(7) 0.076(9) -0.024(6) -0.061(8) 0.023(6)
O218 0.058(9) 0.081(12) 0.096(12) 0.041(10) -0.009(9) 0.005(8)
O219 0.115(14) 0.052(10) 0.083(12) -0.026(9) 0.009(10) -0.022(10)
O220 0.048(8) 0.044(8) 0.091(11) 0.024(8) 0.037(8) 0.021(6)
O221 0.108(13) 0.025(7) 0.133(15) -0.020(8) -0.100(12) 0.019(8)
O222 0.122(13) 0.043(8) 0.017(6) 0.001(5) -0.007(7) -0.021(8)
O223 0.033(7) 0.079(11) 0.086(11) -0.035(9) 0.006(7) -0.005(7)
O224 0.065(8) 0.019(6) 0.054(8) -0.001(5) -0.038(6) -0.004(5)
O225 0.095(12) 0.105(14) 0.048(9) -0.009(8) 0.032(8) -0.057(11)
O226 0.117(14) 0.100(14) 0.043(9) 0.012(9) -0.040(9) 0.018(11)
O227 0.044(7) 0.046(8) 0.093(11) -0.010(8) -0.029(7) 0.022(6)
O228 0.040(7) 0.071(9) 0.032(6) -0.013(6) 0.005(5) 0.012(6)
O229 0.019(5) 0.025(5) 0.030(5) -0.002(4) 0.003(4) 0.003(4)
O230 0.065(8) 0.036(7) 0.026(6) 0.008(5) 0.025(5) 0.015(6)
O231 0.053(7) 0.031(7) 0.047(7) -0.007(5) -0.017(6) 0.004(6)
O232 0.051(7) 0.015(5) 0.034(6) 0.000(4) -0.009(5) 0.004(5)
O233 0.055(7) 0.022(6) 0.029(6) 0.000(4) 0.012(5) -0.007(5)
O234 0.050(7) 0.034(7) 0.041(7) 0.008(5) -0.013(6) 0.005(6)
O235 0.014(4) 0.042(6) 0.020(5) -0.003(4) -0.001(4) 0.002(4)
O236 0.030(6) 0.069(9) 0.036(6) -0.011(6) -0.012(5) 0.009(6)
O237 0.067(8) 0.035(7) 0.027(6) -0.005(5) -0.001(6) 0.010(6)
O238 0.033(6) 0.044(8) 0.067(9) -0.028(6) -0.016(6) 0.007(6)
O239 0.032(6) 0.072(9) 0.019(5) -0.003(5) -0.004(4) 0.011(6)
O240 0.132(15) 0.057(10) 0.049(8) -0.002(7) -0.056(9) -0.017(10)
O241 0.029(6) 0.023(6) 0.086(10) -0.009(6) 0.010(6) 0.005(5)
O242 0.075(10) 0.113(14) 0.073(10) 0.042(10) 0.058(9) 0.062(10)
O244 0.057(8) 0.043(7) 0.032(6) 0.001(5) -0.003(6) 0.005(6)
O245 0.021(5) 0.063(8) 0.031(6) 0.025(6) 0.003(4) 0.011(5)
O246 0.057(8) 0.048(8) 0.072(9) 0.027(7) 0.030(7) 0.017(7)
O300 0.031(6) 0.028(6) 0.063(8) -0.018(6) -0.010(5) 0.003(5)
O301 0.012(7) 0.054(12) 0.082(14) 0.000 0.000 0.001(7)
O302 0.029(8) 0.036(10) 0.062(11) 0.000 0.000 -0.002(7)
O303 0.053(8) 0.060(9) 0.060(8) 0.020(7) -0.040(7) -0.033(7)
O304 0.065(9) 0.070(10) 0.060(9) 0.003(8) -0.006(7) 0.023(8)
O305 0.058(8) 0.045(8) 0.045(7) 0.003(6) 0.005(6) 0.023(6)
O306 0.047(7) 0.078(10) 0.040(7) 0.015(7) 0.012(6) 0.037(7)
O307 0.105(12) 0.063(9) 0.022(6) 0.008(6) -0.009(7) 0.034(9)
O308 0.046(8) 0.067(10) 0.096(12) -0.033(9) 0.020(8) 0.006(7)
O309 0.064(9) 0.058(9) 0.046(8) 0.007(6) 0.008(7) 0.023(7)
O310 0.085(12) 0.102(14) 0.058(10) -0.019(9) -0.004(9) 0.012(10)
O311 0.076(10) 0.071(10) 0.065(10) 0.000(8) -0.016(8) 0.001(8)
O312 0.059(9) 0.077(12) 0.119(15) -0.024(11) 0.011(9) -0.026(9)
O313 0.049(8) 0.071(11) 0.112(13) 0.023(10) -0.033(9) -0.018(8)
O314 0.068(10) 0.056(9) 0.073(10) 0.001(8) -0.030(8) -0.004(8)
O315 0.078(10) 0.037(8) 0.078(10) 0.017(7) 0.050(8) 0.009(7)
O316 0.067(10) 0.089(12) 0.069(10) -0.003(9) 0.001(8) -0.005(9)
O317 0.137(17) 0.121(16) 0.077(12) -0.054(11) -0.047(11) 0.098(14)
O318 0.094(13) 0.095(14) 0.066(10) -0.006(9) -0.008(9) -0.001(11)
O319 0.088(12) 0.094(13) 0.078(11) 0.046(10) -0.010(10) -0.003(10)
O376 0.040(6) 0.045(7) 0.036(6) 0.010(5) 0.009(5) 0.016(5)
N1 0.025(6) 0.059(10) 0.022(6) 0.001(6) -0.002(5) 0.021(6)
N2 0.024(6) 0.038(8) 0.018(6) -0.010(5) 0.005(5) -0.010(5)
N3 0.055(9) 0.047(9) 0.039(8) -0.026(7) -0.015(7) 0.019(8)
N4 0.034(7) 0.036(8) 0.042(8) -0.014(6) -0.016(6) 0.009(6)
N5 0.064(10) 0.041(9) 0.044(9) 0.001(7) -0.021(8) 0.022(8)
N6 0.030(7) 0.051(9) 0.034(7) -0.005(7) -0.010(6) 0.008(7)
N7 0.054(9) 0.046(9) 0.047(9) 0.003(7) -0.034(8) -0.001(8)
N8 0.043(8) 0.044(9) 0.037(8) 0.013(7) 0.003(6) 0.020(7)
C1 0.014(6) 0.027(8) 0.034(8) 0.009(6) -0.006(6) -0.003(6)
C2 0.018(6) 0.021(7) 0.030(7) 0.001(6) -0.003(6) -0.001(6)
C3 0.019(7) 0.029(8) 0.029(8) 0.006(6) 0.009(6) 0.001(6)
C4 0.025(7) 0.037(10) 0.040(9) -0.015(7) -0.008(7) 0.001(7)
C5 0.032(7) 0.025(8) 0.019(7) -0.001(6) 0.011(6) 0.000(6)
C6 0.032(8) 0.029(8) 0.028(8) 0.001(6) 0.002(6) -0.003(7)
C7 0.017(7) 0.040(10) 0.031(8) 0.002(7) 0.004(6) 0.001(6)
C8 0.037(9) 0.030(9) 0.041(9) -0.002(7) -0.004(7) 0.002(7)
C9 0.029(8) 0.038(9) 0.030(8) 0.008(7) 0.006(6) 0.003(7)
C10 0.042(9) 0.039(10) 0.026(8) 0.002(7) 0.003(7) -0.007(8)
C11 0.047(10) 0.068(13) 0.028(9) 0.000(9) -0.016(8) -0.025(9)
C12 0.033(8) 0.049(11) 0.026(8) -0.003(7) 0.008(7) 0.009(8)

loop_
_atom_type_symbol
_atom_type_description
_atom_type_scat_dispersion_real
_atom_type_scat_dispersion_imag
_atom_type_scat_source
Mo Mo -1.6832 0.6857 'International Tables Vol C Tables 4.2.6.8 and 6.1.1.4'
Ce Ce -0.2486 2.6331 'International Tables Vol C Tables 4.2.6.8 and 6.1.1.4'
O O 0.0106 0.0060 'International Tables Vol C Tables 4.2.6.8 and 6.1.1.4'
N N 0.0061 0.0033 'International Tables Vol C Tables 4.2.6.8 and 6.1.1.4'
C C 0.0033 0.0016 'International Tables Vol C Tables 4.2.6.8 and 6.1.1.4'
H H 0.0000 0.0000 'International Tables Vol C Tables 4.2.6.8 and 6.1.1.4'

loop_
_geom_angle_atom_site_label_1
_geom_angle_atom_site_label_2
_geom_angle_atom_site_label_3
_geom_angle
_geom_angle_site_symmetry_1
_geom_angle_site_symmetry_3
O207 Mo1 O205 103.8(4) . .
O207 Mo1 O197 99.0(4) . .
O205 Mo1 O197 88.0(4) . .
O207 Mo1 O206 102.1(4) . .
O205 Mo1 O206 86.6(3) . .
O197 Mo1 O206 158.9(4) . .
O207 Mo1 O2 100.4(4) . .
O205 Mo1 O2 155.7(4) . .
O197 Mo1 O2 89.3(3) . .
O206 Mo1 O2 87.3(3) . .
O207 Mo1 O195 167.7(4) . .
O205 Mo1 O195 86.4(3) . .
O197 Mo1 O195 74.2(3) . .
O206 Mo1 O195 85.1(3) . .
O2 Mo1 O195 69.7(3) . .
O208 Mo2 O205 102.9(4) . .
O208 Mo2 O182 101.2(4) . .
O205 Mo2 O182 99.5(4) . .
O208 Mo2 O209 104.7(4) . .
O205 Mo2 O209 88.1(4) . .
O182 Mo2 O209 150.6(4) . .
O208 Mo2 O175 93.8(4) . .
O205 Mo2 O175 156.5(4) . .
O182 Mo2 O175 93.3(3) . .
O209 Mo2 O175 71.5(3) . .
O208 Mo2 O181 167.5(4) . .
O205 Mo2 O181 89.3(3) . .
O182 Mo2 O181 73.6(3) . .
O209 Mo2 O181 78.2(3) . .
O175 Mo2 O181 75.4(3) . .
O172 Mo3 O174 101.0(4) . .
O172 Mo3 O169 99.6(4) . .
O174 Mo3 O169 71.0(3) . .
O172 Mo3 O209 94.1(4) . .
O174 Mo3 O209 72.5(3) . .
O169 Mo3 O209 142.8(3) . .
O172 Mo3 O168 93.1(4) . .
O174 Mo3 O168 141.3(3) . .
O169 Mo3 O168 71.2(3) . .
O209 Mo3 O168 142.5(3) . .
O172 Mo3 O175 97.7(4) . .
O174 Mo3 O175 140.0(3) . .
O169 Mo3 O175 139.4(3) . .
O209 Mo3 O175 71.2(3) . .
O168 Mo3 O175 71.4(3) . .
O172 Mo3 O176 172.9(4) . .
O174 Mo3 O176 85.2(3) . .
O169 Mo3 O176 85.7(4) . .
O209 Mo3 O176 84.3(3) . .
O168 Mo3 O176 84.1(3) . .
O175 Mo3 O176 75.2(3) . .
O167 Mo4 O160 102.7(4) . .
O167 Mo4 O166 103.6(4) . .
O160 Mo4 O166 98.1(4) . .
O167 Mo4 O168 105.1(4) . .
O160 Mo4 O168 87.4(4) . .
O166 Mo4 O168 148.8(3) . .
O167 Mo4 O175 95.8(4) . .
O160 Mo4 O175 155.7(4) . .
O166 Mo4 O175 92.7(3) . .
O168 Mo4 O175 72.5(3) . .
O167 Mo4 O165 169.1(3) . .
O160 Mo4 O165 87.9(3) . .
O166 Mo4 O165 71.9(3) . .
O168 Mo4 O165 77.6(3) . .
O175 Mo4 O165 74.7(3) . .
O159 Mo5 O157 102.8(5) . .
O159 Mo5 O155 102.3(4) . .
O157 Mo5 O155 106.4(4) . .
O159 Mo5 O169 97.7(4) . .
O157 Mo5 O169 88.8(4) . .
O155 Mo5 O169 151.2(4) . .
O159 Mo5 O168 95.1(4) . .
O157 Mo5 O168 152.6(4) . .
O155 Mo5 O168 89.6(4) . .
O169 Mo5 O168 68.1(3) . .
O159 Mo5 O158 174.4(4) . .
O157 Mo5 O158 82.3(4) . .
O155 Mo5 O158 77.9(4) . .
O169 Mo5 O158 80.1(3) . .
O168 Mo5 O158 79.4(3) . .
O154 Mo6 O160 103.4(4) . .
O154 Mo6 O152 100.5(4) . .
O160 Mo6 O152 88.6(3) . .
O154 Mo6 O155 102.0(4) . .
O160 Mo6 O155 87.1(4) . .
O152 Mo6 O155 157.5(3) . .
O154 Mo6 O138 98.3(4) . .
O160 Mo6 O138 158.2(3) . .
O152 Mo6 O138 89.9(4) . .
O155 Mo6 O138 86.0(4) . .
O154 Mo6 O153 168.2(4) . .
O160 Mo6 O153 87.7(3) . .
O152 Mo6 O153 75.4(3) . .
O155 Mo6 O153 82.4(3) . .
O138 Mo6 O153 70.9(3) . .
O136 Mo7 O133 103.1(4) . .
O136 Mo7 O131 98.4(4) . .
O133 Mo7 O131 89.0(4) . .
O136 Mo7 O135 102.1(4) . .
O133 Mo7 O135 87.6(4) . .
O131 Mo7 O135 159.5(4) . .
O136 Mo7 O138 99.9(4) . .
O133 Mo7 O138 157.0(4) . .
O131 Mo7 O138 88.9(3) . .
O135 Mo7 O138 86.4(4) . .
O136 Mo7 O130 167.2(4) . .
O133 Mo7 O130 87.3(3) . .
O131 Mo7 O130 74.0(3) . .
O135 Mo7 O130 85.6(3) . .
O138 Mo7 O130 70.1(3) . .
O183 Mo8 O194 102.5(4) . .
O183 Mo8 O185 104.1(4) . .
O194 Mo8 O185 87.6(4) . .
O183 Mo8 O182 99.8(4) . .
O194 Mo8 O182 88.4(3) . .
O185 Mo8 O182 156.0(4) . .
O183 Mo8 O177 98.8(4) . .
O194 Mo8 O177 158.7(4) . .
O185 Mo8 O177 86.9(4) . .
O182 Mo8 O177 88.4(3) . .
O183 Mo8 O181 167.6(4) . .
O194 Mo8 O181 87.8(3) . .
O185 Mo8 O181 83.0(3) . .
O182 Mo8 O181 73.3(3) . .
O177 Mo8 O181 71.0(3) . .
O164 Mo9 O163 103.1(4) . .
O164 Mo9 O166 98.2(4) . .
O163 Mo9 O166 89.0(3) . .
O164 Mo9 O162 102.3(4) . .
O163 Mo9 O162 86.6(3) . .
O166 Mo9 O162 159.5(4) . .
O164 Mo9 O177 99.1(4) . .
O163 Mo9 O177 157.7(4) . .
O166 Mo9 O177 89.3(3) . .
O162 Mo9 O177 87.2(3) . .
O164 Mo9 O165 168.3(4) . .
O163 Mo9 O165 86.3(3) . .
O166 Mo9 O165 74.7(3) . .
O162 Mo9 O165 85.0(3) . .
O177 Mo9 O165 71.8(3) . .
O126 Mo10 O124 102.6(5) . .
O126 Mo10 O145 101.7(5) . .
O124 Mo10 O145 105.5(4) . .
O126 Mo10 O125 96.1(4) . .
O124 Mo10 O125 88.6(4) . .
O145 Mo10 O125 154.1(4) . .
O126 Mo10 O144 98.2(4) . .
O124 Mo10 O144 151.1(4) . .
O145 Mo10 O144 89.5(4) . .
O125 Mo10 O144 69.3(3) . .
O126 Mo10 O127 172.6(4) . .
O124 Mo10 O127 83.0(4) . .
O145 Mo10 O127 81.3(4) . .
O125 Mo10 O127 79.0(3) . .
O144 Mo10 O127 74.9(3) . .
O116 Mo11 O118 104.4(4) . 2_755
O116 Mo11 O113 98.4(4) . .
O118 Mo11 O113 88.9(4) 2_755 .
O116 Mo11 O117 101.9(4) . .
O118 Mo11 O117 87.1(4) 2_755 .
O113 Mo11 O117 159.7(4) . .
O116 Mo11 O102 99.7(4) . .
O118 Mo11 O102 155.8(4) 2_755 .
O113 Mo11 O102 89.2(4) . .
O117 Mo11 O102 86.5(4) . .
O116 Mo11 O114 166.3(4) . .
O118 Mo11 O114 86.9(3) 2_755 .
O113 Mo11 O114 73.7(3) . .
O117 Mo11 O114 86.3(3) . .
O102 Mo11 O114 69.5(3) . .
O89 Mo12 O90 103.5(4) . .
O89 Mo12 O81 101.3(4) . .
O90 Mo12 O81 97.8(4) . .
O89 Mo12 O91 102.5(4) . .
O90 Mo12 O91 87.9(4) . .
O81 Mo12 O91 153.4(4) . .
O89 Mo12 O56 95.9(4) . .
O90 Mo12 O56 155.0(3) . .
O81 Mo12 O56 93.6(4) . .
O91 Mo12 O56 72.4(3) . .
O89 Mo12 O87 170.3(4) . .
O90 Mo12 O87 86.0(4) . .
O81 Mo12 O87 74.6(3) . .
O91 Mo12 O87 80.0(3) . .
O56 Mo12 O87 75.8(3) . .
O88 Mo13 O60 102.4(4) . .
O88 Mo13 O87 103.7(4) . .
O60 Mo13 O87 102.3(4) . .
O88 Mo13 O48 104.4(4) . .
O60 Mo13 O48 95.9(4) . .
O87 Mo13 O48 142.2(4) . .
O88 Mo13 O57 100.1(4) . .
O60 Mo13 O57 157.0(4) . .
O87 Mo13 O57 76.6(4) . .
O48 Mo13 O57 74.0(3) . .
O88 Mo13 O56 177.3(4) . .
O60 Mo13 O56 74.9(3) . .
O87 Mo13 O56 77.3(3) . .
O48 Mo13 O56 75.8(3) . .
O57 Mo13 O56 82.5(3) . .
O58 Mo14 O38 103.4(4) . .
O58 Mo14 O49 100.8(4) . .
O38 Mo14 O49 94.9(4) . .
O58 Mo14 O59 104.4(4) . .
O38 Mo14 O59 88.8(4) . .
O49 Mo14 O59 153.0(3) . .
O58 Mo14 O56 95.4(4) . .
O38 Mo14 O56 156.7(3) . .
O49 Mo14 O56 95.1(4) . .
O59 Mo14 O56 73.0(3) . .
O58 Mo14 O48 169.0(4) . .
O38 Mo14 O48 86.8(3) . .
O49 Mo14 O48 74.0(3) . .
O59 Mo14 O48 79.5(3) . .
O56 Mo14 O48 75.8(3) . .
O26 Mo15 O40 103.3(4) . .
O26 Mo15 O30 101.8(4) . .
O40 Mo15 O30 93.8(4) . .
O26 Mo15 O31 103.7(4) . .
O40 Mo15 O31 89.2(4) . .
O30 Mo15 O31 152.9(4) . .
O26 Mo15 O24 95.9(4) . .
O40 Mo15 O24 156.5(4) . .
O30 Mo15 O24 95.3(3) . .
O31 Mo15 O24 73.1(3) . .
O26 Mo15 O32 170.3(4) . .
O40 Mo15 O32 85.7(3) . .
O30 Mo15 O32 73.7(3) . .
O31 Mo15 O32 79.7(3) . .
O24 Mo15 O32 76.2(3) . .
O7 Mo16 O4 103.3(4) . .
O7 Mo16 O13 101.8(4) . .
O4 Mo16 O13 96.9(4) . .
O7 Mo16 O12 103.0(4) . .
O4 Mo16 O12 88.9(4) . .
O13 Mo16 O12 152.4(4) . .
O7 Mo16 O24 96.3(4) . .
O4 Mo16 O24 155.4(3) . .
O13 Mo16 O24 93.4(3) . .
O12 Mo16 O24 72.2(3) . .
O7 Mo16 O14 170.9(4) . .
O4 Mo16 O14 85.4(3) . .
O13 Mo16 O14 74.1(3) . .
O12 Mo16 O14 79.5(3) . .
O24 Mo16 O14 76.0(3) . .
O29 Mo17 O25 102.9(4) . .
O29 Mo17 O32 105.0(4) . .
O25 Mo17 O32 98.7(4) . .
O29 Mo17 O14 102.5(4) . .
O25 Mo17 O14 99.4(4) . .
O32 Mo17 O14 142.5(3) . .
O29 Mo17 O28 100.9(4) . .
O25 Mo17 O28 156.2(4) . .
O32 Mo17 O28 74.7(3) . .
O14 Mo17 O28 75.6(3) . .
O29 Mo17 O24 176.8(4) . .
O25 Mo17 O24 74.3(3) . .
O32 Mo17 O24 77.1(3) . .
O14 Mo17 O24 76.7(3) . .
O28 Mo17 O24 81.9(3) . .
O15 Mo18 O6 104.3(4) . .
O15 Mo18 O13 100.0(4) . .
O6 Mo18 O13 91.4(3) . .
O15 Mo18 O17 102.0(4) . .
O6 Mo18 O17 87.0(4) . .
O13 Mo18 O17 157.7(4) . .
O15 Mo18 O28 101.4(4) . .
O6 Mo18 O28 153.9(4) . .
O13 Mo18 O28 88.4(4) . .
O17 Mo18 O28 83.4(4) . .
O15 Mo18 O14 168.4(4) . .
O6 Mo18 O14 85.5(3) . .
O13 Mo18 O14 73.3(3) . .
O17 Mo18 O14 84.4(3) . .
O28 Mo18 O14 69.4(3) . .
O83 Mo19 O84 99.1(5) . .
O83 Mo19 O82 103.9(4) . .
O84 Mo19 O82 100.8(5) . .
O83 Mo19 O106 93.1(4) . .
O84 Mo19 O106 94.9(4) . .
O82 Mo19 O106 154.6(4) . .
O83 Mo19 O104 159.9(4) . .
O84 Mo19 O104 92.2(4) . .
O82 Mo19 O104 90.1(4) . .
O106 Mo19 O104 69.3(4) . .
O83 Mo19 O86 85.7(4) . .
O84 Mo19 O86 171.4(5) . .
O82 Mo19 O86 84.7(4) . .
O106 Mo19 O86 77.8(4) . .
O104 Mo19 O86 81.2(4) . .
O224 Mo20 O221 108.3(6) . .
O224 Mo20 O223 93.8(6) . .
O221 Mo20 O223 95.0(8) . .
O224 Mo20 O106 95.4(5) . .
O221 Mo20 O106 156.1(5) . .
O223 Mo20 O106 87.0(5) . .
O224 Mo20 O222 91.7(6) . .
O221 Mo20 O222 90.0(8) . .
O223 Mo20 O222 171.1(6) . .
O106 Mo20 O222 85.5(5) . .
O224 Mo20 O109 163.4(5) . .
O221 Mo20 O109 88.4(5) . .
O223 Mo20 O109 85.0(5) . .
O106 Mo20 O109 68.0(4) . .
O222 Mo20 O109 87.7(5) . .
O19 Mo21 O18 99.5(4) . .
O19 Mo21 O12 95.9(4) . .
O18 Mo21 O12 72.3(3) . .
O19 Mo21 O23 102.8(4) . .
O18 Mo21 O23 71.2(3) . .
O12 Mo21 O23 141.1(3) . .
O19 Mo21 O31 93.3(4) . .
O18 Mo21 O31 142.0(4) . .
O12 Mo21 O31 141.9(3) . .
O23 Mo21 O31 71.1(3) . .
O19 Mo21 O24 95.0(4) . .
O18 Mo21 O24 142.0(3) . .
O12 Mo21 O24 71.4(3) . .
O23 Mo21 O24 138.8(3) . .
O31 Mo21 O24 71.0(3) . .
O19 Mo21 O25 168.3(4) . .
O18 Mo21 O25 90.6(3) . .
O12 Mo21 O25 81.3(3) . .
O23 Mo21 O25 86.1(3) . .
O31 Mo21 O25 82.3(3) . .
O24 Mo21 O25 73.3(3) . .
O105 Mo22 O85 103.3(4) . .
O105 Mo22 O101 102.9(4) . .
O85 Mo22 O101 96.2(4) . .
O105 Mo22 O104 104.8(4) . .
O85 Mo22 O104 88.3(4) . .
O101 Mo22 O104 150.1(4) . .
O105 Mo22 O103 96.8(4) . .
O85 Mo22 O103 155.3(4) . .
O101 Mo22 O103 93.2(4) . .
O104 Mo22 O103 72.6(3) . .
O105 Mo22 O100 169.6(4) . .
O85 Mo22 O100 86.5(3) . .
O101 Mo22 O100 72.1(3) . .
O104 Mo22 O100 78.7(3) . .
O103 Mo22 O100 74.7(3) . .
O210 Mo23 O212 104.2(5) . .
O210 Mo23 O206 101.2(4) . .
O212 Mo23 O206 105.4(4) . .
O210 Mo23 O174 95.2(4) . .
O212 Mo23 O174 88.8(4) . .
O206 Mo23 O174 154.7(4) . .
O210 Mo23 O209 94.8(4) . .
O212 Mo23 O209 151.9(4) . .
O206 Mo23 O209 90.5(4) . .
O174 Mo23 O209 68.8(3) . .
O210 Mo23 O211 170.3(4) . .
O212 Mo23 O211 82.9(4) . .
O206 Mo23 O211 82.9(4) . .
O174 Mo23 O211 78.2(3) . .
O209 Mo23 O211 76.3(3) . .
O47 Mo24 O40 103.3(4) . .
O47 Mo24 O49 99.9(4) . .
O40 Mo24 O49 93.7(4) . .
O47 Mo24 O44 102.3(4) . .
O40 Mo24 O44 86.4(4) . .
O49 Mo24 O44 157.1(4) . .
O47 Mo24 O57 99.8(4) . .
O40 Mo24 O57 156.1(3) . .
O49 Mo24 O57 87.9(4) . .
O44 Mo24 O57 83.1(4) . .
O47 Mo24 O48 167.9(4) . .
O40 Mo24 O48 87.6(3) . .
O49 Mo24 O48 74.1(3) . .
O44 Mo24 O48 83.1(3) . .
O57 Mo24 O48 69.9(3) . .
O55 Mo25 O92 100.1(4) . .
O55 Mo25 O53 100.9(4) . .
O92 Mo25 O53 71.1(3) . .
O55 Mo25 O91 96.1(4) . .
O92 Mo25 O91 71.2(4) . .
O53 Mo25 O91 140.7(4) . .
O55 Mo25 O59 93.6(4) . .
O92 Mo25 O59 141.9(3) . .
O53 Mo25 O59 71.4(3) . .
O91 Mo25 O59 142.7(4) . .
O55 Mo25 O56 95.0(4) . .
O92 Mo25 O56 140.7(3) . .
O53 Mo25 O56 140.7(3) . .
O91 Mo25 O56 71.3(3) . .
O59 Mo25 O56 72.0(3) . .
O55 Mo25 O60 169.2(4) . .
O92 Mo25 O60 89.5(3) . .
O53 Mo25 O60 86.8(3) . .
O91 Mo25 O60 82.3(3) . .
O59 Mo25 O60 81.7(3) . .
O56 Mo25 O60 74.3(3) . .
O50 Mo26 O52 104.6(4) . .
O50 Mo26 O37 102.7(4) . .
O52 Mo26 O37 103.2(4) . .
O50 Mo26 O53 89.5(4) . .
O52 Mo26 O53 92.6(4) . .
O37 Mo26 O53 156.7(3) . .
O50 Mo26 O59 96.4(4) . .
O52 Mo26 O59 151.6(4) . .
O37 Mo26 O59 90.3(4) . .
O53 Mo26 O59 68.4(3) . .
O50 Mo26 O51 167.5(4) . .
O52 Mo26 O51 81.9(4) . .
O37 Mo26 O51 85.9(4) . .
O53 Mo26 O51 79.4(4) . .
O59 Mo26 O51 74.2(3) . .
O229 Mo27 O85 105.0(4) . .
O229 Mo27 O81 99.4(4) . .
O85 Mo27 O81 91.8(4) . .
O229 Mo27 O82 100.6(4) . .
O85 Mo27 O82 86.3(4) . .
O81 Mo27 O82 159.7(4) . .
O229 Mo27 O57 100.1(4) . .
O85 Mo27 O57 154.5(4) . .
O81 Mo27 O57 88.5(4) . .
O82 Mo27 O57 84.6(4) . .
O229 Mo27 O87 166.9(4) . .
O85 Mo27 O87 86.2(3) . .
O81 Mo27 O87 72.9(3) . .
O82 Mo27 O87 86.7(3) . .
O57 Mo27 O87 69.5(3) . .
O150 Mo28 O163 103.0(4) . .
O150 Mo28 O152 102.8(4) . .
O163 Mo28 O152 97.2(4) . .
O150 Mo28 O149 105.0(4) . .
O163 Mo28 O149 87.7(4) . .
O152 Mo28 O149 149.9(3) . .
O150 Mo28 O142 96.8(4) . .
O163 Mo28 O142 155.2(3) . .
O152 Mo28 O142 92.8(3) . .
O149 Mo28 O142 72.6(3) . .
O150 Mo28 O153 169.7(4) . .
O163 Mo28 O153 87.0(3) . .
O152 Mo28 O153 73.1(3) . .
O149 Mo28 O153 77.6(3) . .
O142 Mo28 O153 74.3(3) . .
O200 Mo29 O197 102.0(4) . .
O200 Mo29 O194 103.0(4) . .
O197 Mo29 O194 99.4(4) . .
O200 Mo29 O193 105.7(4) . .
O197 Mo29 O193 149.3(4) . .
O194 Mo29 O193 86.9(4) . .
O200 Mo29 O199 95.7(4) . .
O197 Mo29 O199 92.4(3) . .
O194 Mo29 O199 155.2(4) . .
O193 Mo29 O199 72.3(3) . .
O200 Mo29 O195 168.2(4) . .
O197 Mo29 O195 72.7(3) . .
O194 Mo29 O195 88.4(3) . .
O193 Mo29 O195 77.6(3) . .
O199 Mo29 O195 74.3(3) . .
O27 Mo30 O34 104.5(5) . .
O27 Mo30 O17 102.0(4) . .
O34 Mo30 O17 104.3(4) . .
O27 Mo30 O203 94.0(4) . .
O34 Mo30 O203 91.9(4) . .
O17 Mo30 O203 153.4(4) . .
O27 Mo30 O201 94.1(4) . .
O34 Mo30 O201 154.2(4) . .
O17 Mo30 O201 88.9(4) . .
O203 Mo30 O201 68.7(3) . .
O27 Mo30 O16 171.9(4) . .
O34 Mo30 O16 83.1(4) . .
O17 Mo30 O16 78.5(4) . .
O203 Mo30 O16 82.7(3) . .
O201 Mo30 O16 77.9(3) . .
O5 Mo31 O3 102.5(4) . .
O5 Mo31 O6 103.1(4) . .
O3 Mo31 O6 96.2(4) . .
O5 Mo31 O201 105.2(4) . .
O3 Mo31 O201 149.8(4) . .
O6 Mo31 O201 89.1(4) . .
O5 Mo31 O199 95.9(4) . .
O3 Mo31 O199 94.0(3) . .
O6 Mo31 O199 156.0(4) . .
O201 Mo31 O199 71.5(3) . .
O5 Mo31 O198 168.6(3) . .
O3 Mo31 O198 71.8(3) . .
O6 Mo31 O198 87.5(3) . .
O201 Mo31 O198 78.9(3) . .
O199 Mo31 O198 75.1(3) . .
O33 Mo32 O38 104.3(4) . .
O33 Mo32 O30 98.8(4) . .
O38 Mo32 O30 93.7(3) . .
O33 Mo32 O37 100.7(4) . .
O38 Mo32 O37 85.7(3) . .
O30 Mo32 O37 160.0(4) . .
O33 Mo32 O28 102.0(4) . .
O38 Mo32 O28 153.4(4) . .
O30 Mo32 O28 86.6(4) . .
O37 Mo32 O28 85.2(4) . .
O33 Mo32 O32 167.5(4) . .
O38 Mo32 O32 86.0(3) . .
O30 Mo32 O32 73.1(3) . .
O37 Mo32 O32 86.9(3) . .
O28 Mo32 O32 68.6(3) . .
O115 Mo33 O112 103.2(4) . .
O115 Mo33 O114 105.7(4) . .
O112 Mo33 O114 102.8(4) . .
O115 Mo33 O100 104.5(4) . .
O112 Mo33 O100 93.2(4) . .
O114 Mo33 O100 141.3(3) . .
O115 Mo33 O102 98.9(4) . .
O112 Mo33 O102 156.8(4) . .
O114 Mo33 O102 77.6(4) . .
O100 Mo33 O102 74.3(3) . .
O115 Mo33 O103 176.4(4) . .
O112 Mo33 O103 73.5(3) . .
O114 Mo33 O103 76.5(3) . .
O100 Mo33 O103 74.6(3) . .
O102 Mo33 O103 84.3(3) . .
O99 Mo34 O90 103.9(4) . .
O99 Mo34 O101 98.9(4) . .
O90 Mo34 O101 91.4(4) . .
O99 Mo34 O97 101.5(4) . .
O90 Mo34 O97 87.0(4) . .
O101 Mo34 O97 159.3(4) . .
O99 Mo34 O102 99.6(4) . .
O90 Mo34 O102 156.3(4) . .
O101 Mo34 O102 88.0(4) . .
O97 Mo34 O102 85.3(4) . .
O99 Mo34 O100 166.5(4) . .
O90 Mo34 O100 87.6(3) . .
O101 Mo34 O100 73.5(3) . .
O97 Mo34 O100 85.8(3) . .
O102 Mo34 O100 69.4(3) . .
O202 Mo35 O192 101.9(4) . .
O202 Mo35 O203 99.0(4) . .
O192 Mo35 O203 71.7(3) . .
O202 Mo35 O193 94.0(4) . .
O192 Mo35 O193 72.3(4) . .
O203 Mo35 O193 143.5(4) . .
O202 Mo35 O201 93.5(4) . .
O192 Mo35 O201 142.2(4) . .
O203 Mo35 O201 71.8(3) . .
O193 Mo35 O201 141.4(4) . .
O202 Mo35 O199 99.0(4) . .
O192 Mo35 O199 138.6(3) . .
O203 Mo35 O199 138.9(3) . .
O193 Mo35 O199 71.0(3) . .
O201 Mo35 O199 70.4(3) . .
O202 Mo35 O204 172.3(4) . .
O192 Mo35 O204 84.8(4) . .
O203 Mo35 O204 86.8(3) . .
O193 Mo35 O204 84.1(3) . .
O201 Mo35 O204 83.5(3) . .
O199 Mo35 O204 73.3(3) . .
O143 Mo36 O125 97.1(4) . .
O143 Mo36 O144 103.9(4) . .
O125 Mo36 O144 72.2(3) . .
O143 Mo36 O128 95.9(4) . .
O125 Mo36 O128 71.8(3) . .
O144 Mo36 O128 140.6(4) . .
O143 Mo36 O149 91.6(4) . .
O125 Mo36 O149 143.2(3) . .
O144 Mo36 O149 71.1(3) . .
O128 Mo36 O149 142.8(3) . .
O143 Mo36 O142 96.8(4) . .
O125 Mo36 O142 141.4(3) . .
O144 Mo36 O142 137.6(3) . .
O128 Mo36 O142 71.1(3) . .
O149 Mo36 O142 71.9(3) . .
O143 Mo36 O141 171.8(4) . .
O125 Mo36 O141 90.0(3) . .
O144 Mo36 O141 82.1(3) . .
O128 Mo36 O141 82.5(3) . .
O149 Mo36 O141 85.1(3) . .
O142 Mo36 O141 75.1(3) . .
O110 Mo37 O133 102.5(4) . 2_755
O110 Mo37 O113 101.8(4) . .
O133 Mo37 O113 98.9(4) 2_755 .
O110 Mo37 O111 104.3(4) . .
O133 Mo37 O111 87.8(4) 2_755 .
O113 Mo37 O111 150.8(4) . .
O110 Mo37 O103 96.4(4) . .
O133 Mo37 O103 155.5(3) 2_755 .
O113 Mo37 O103 92.2(4) . .
O111 Mo37 O103 72.3(4) . .
O110 Mo37 O114 170.3(4) . .
O133 Mo37 O114 86.9(3) 2_755 .
O113 Mo37 O114 74.1(3) . .
O111 Mo37 O114 78.1(3) . .
O103 Mo37 O114 75.2(3) . .
O137 Mo38 O141 103.7(4) . .
O137 Mo38 O153 106.6(4) . .
O141 Mo38 O153 98.5(4) . .
O137 Mo38 O130 104.9(4) . .
O141 Mo38 O130 96.9(4) . .
O153 Mo38 O130 140.3(3) . .
O137 Mo38 O138 98.5(4) . .
O141 Mo38 O138 157.8(4) . .
O153 Mo38 O138 76.7(3) . .
O130 Mo38 O138 75.3(3) . .
O137 Mo38 O142 176.8(4) . .
O141 Mo38 O142 73.2(3) . .
O153 Mo38 O142 74.9(3) . .
O130 Mo38 O142 75.1(3) . .
O138 Mo38 O142 84.7(3) . .
O238 Mo39 O146 102.6(7) . .
O238 Mo39 O179 99.3(5) . .
O146 Mo39 O179 102.2(5) . .
O238 Mo39 O145 93.9(5) . .
O146 Mo39 O145 95.1(5) . .
O179 Mo39 O145 155.3(4) . .
O238 Mo39 O147 89.1(6) . .
O146 Mo39 O147 166.6(6) . .
O179 Mo39 O147 82.1(4) . .
O145 Mo39 O147 77.3(4) . .
O238 Mo39 O161 166.5(6) . .
O146 Mo39 O161 89.6(5) . .
O179 Mo39 O161 83.5(4) . .
O145 Mo39 O161 79.1(3) . .
O147 Mo39 O161 78.2(5) . .
O1 Mo40 O4 103.6(4) . .
O1 Mo40 O3 98.5(4) . .
O4 Mo40 O3 91.1(4) . .
O1 Mo40 O8 101.2(4) . .
O4 Mo40 O8 86.7(4) . .
O3 Mo40 O8 160.2(4) . .
O1 Mo40 O2 99.3(4) . .
O4 Mo40 O2 156.9(4) . .
O3 Mo40 O2 88.4(3) . .
O8 Mo40 O2 86.0(3) . .
O1 Mo40 O198 166.4(4) . .
O4 Mo40 O198 88.2(3) . .
O3 Mo40 O198 74.1(3) . .
O8 Mo40 O198 86.1(3) . .
O2 Mo40 O198 69.5(3) . .
O151 Mo41 O161 104.5(5) . .
O151 Mo41 O162 100.7(4) . .
O161 Mo41 O162 105.5(4) . .
O151 Mo41 O144 95.8(4) . .
O161 Mo41 O144 89.2(4) . .
O162 Mo41 O144 154.2(3) . .
O151 Mo41 O149 94.6(4) . .
O161 Mo41 O149 151.7(4) . .
O162 Mo41 O149 91.0(3) . .
O144 Mo41 O149 67.9(3) . .
O151 Mo41 O148 170.6(4) . .
O161 Mo41 O148 81.2(4) . .
O162 Mo41 O148 84.7(4) . .
O144 Mo41 O148 76.6(3) . .
O149 Mo41 O148 77.5(3) . .
O107 Mo42 O109 101.2(4) . .
O107 Mo42 O106 99.5(4) . .
O109 Mo42 O106 71.5(4) . .
O107 Mo42 O111 94.0(4) . .
O109 Mo42 O111 71.9(4) . .
O106 Mo42 O111 142.7(4) . .
O107 Mo42 O104 94.4(4) . .
O109 Mo42 O104 141.6(4) . .
O106 Mo42 O104 71.4(4) . .
O111 Mo42 O104 142.1(4) . .
O107 Mo42 O103 97.2(4) . .
O109 Mo42 O103 139.4(4) . .
O106 Mo42 O103 140.0(3) . .
O111 Mo42 O103 71.0(3) . .
O104 Mo42 O103 71.2(3) . .
O107 Mo42 O112 170.6(4) . .
O109 Mo42 O112 86.3(4) . .
O106 Mo42 O112 88.2(3) . .
O111 Mo42 O112 82.9(3) . .
O104 Mo42 O112 82.8(3) . .
O103 Mo42 O112 73.4(3) . .
O129 Mo43 O118 103.5(4) . .
O129 Mo43 O131 103.8(4) . .
O118 Mo43 O131 98.9(4) . .
O129 Mo43 O128 104.0(4) . .
O118 Mo43 O128 88.1(4) . .
O131 Mo43 O128 148.7(3) . .
O129 Mo43 O142 96.1(4) . .
O118 Mo43 O142 154.6(3) . .
O131 Mo43 O142 91.7(3) . .
O128 Mo43 O142 71.5(3) . .
O129 Mo43 O130 170.2(4) . .
O118 Mo43 O130 86.2(3) . .
O131 Mo43 O130 73.0(3) . .
O128 Mo43 O130 77.2(3) . .
O142 Mo43 O130 75.0(3) . .
O42 Mo44 O43 105.1(5) . .
O42 Mo44 O44 104.0(4) . .
O43 Mo44 O44 102.9(4) . .
O42 Mo44 O23 95.5(4) . .
O43 Mo44 O23 91.9(4) . .
O44 Mo44 O23 151.2(4) . .
O42 Mo44 O31 95.8(4) . .
O43 Mo44 O31 152.9(4) . .
O44 Mo44 O31 88.1(4) . .
O23 Mo44 O31 68.7(3) . .
O42 Mo44 O41 172.9(4) . .
O43 Mo44 O41 80.0(4) . .
O44 Mo44 O41 79.2(4) . .
O23 Mo44 O41 79.3(3) . .
O31 Mo44 O41 77.9(3) . .
O196 Mo45 O204 103.3(4) . .
O196 Mo45 O198 105.4(4) . .
O204 Mo45 O198 97.9(4) . .
O196 Mo45 O195 105.6(4) . .
O204 Mo45 O195 98.2(4) . .
O198 Mo45 O195 140.4(4) . .
O196 Mo45 O2 99.3(4) . .
O204 Mo45 O2 157.4(4) . .
O198 Mo45 O2 75.7(3) . .
O195 Mo45 O2 75.6(3) . .
O196 Mo45 O199 175.8(4) . .
O204 Mo45 O199 72.5(4) . .
O198 Mo45 O199 76.2(3) . .
O195 Mo45 O199 74.6(3) . .
O2 Mo45 O199 84.8(3) . .
O178 Mo46 O176 104.2(4) . .
O178 Mo46 O181 105.3(4) . .
O176 Mo46 O181 98.7(4) . .
O178 Mo46 O165 106.2(4) . .
O176 Mo46 O165 96.4(4) . .
O181 Mo46 O165 140.3(4) . .
O178 Mo46 O177 96.7(4) . .
O176 Mo46 O177 159.1(4) . .
O181 Mo46 O177 77.0(3) . .
O165 Mo46 O177 76.0(3) . .
O178 Mo46 O175 177.1(4) . .
O176 Mo46 O175 73.0(3) . .
O181 Mo46 O175 74.9(3) . .
O165 Mo46 O175 74.8(3) . .
O177 Mo46 O175 86.1(3) . .
O22 Mo47 O45 102.8(5) . .
O22 Mo47 O20 101.5(5) . .
O45 Mo47 O20 104.0(4) . .
O22 Mo47 O23 98.0(5) . .
O45 Mo47 O23 93.0(4) . .
O20 Mo47 O23 150.3(4) . .
O22 Mo47 O18 94.9(4) . .
O45 Mo47 O18 155.4(4) . .
O20 Mo47 O18 88.7(4) . .
O23 Mo47 O18 67.4(3) . .
O22 Mo47 O21 173.9(5) . .
O45 Mo47 O21 82.6(4) . .
O20 Mo47 O21 79.6(4) . .
O23 Mo47 O21 78.7(3) . .
O18 Mo47 O21 79.1(4) . .
O11 Mo48 O10 104.2(5) . .
O11 Mo48 O8 100.7(4) . .
O10 Mo48 O8 106.0(4) . .
O11 Mo48 O18 94.0(4) . .
O10 Mo48 O18 89.2(4) . .
O8 Mo48 O18 155.4(4) . .
O11 Mo48 O12 97.4(4) . .
O10 Mo48 O12 149.7(4) . .
O8 Mo48 O12 90.3(3) . .
O18 Mo48 O12 68.1(3) . .
O11 Mo48 O9 172.5(4) . .
O10 Mo48 O9 81.8(4) . .
O8 Mo48 O9 81.7(4) . .
O18 Mo48 O9 81.5(4) . .
O12 Mo48 O9 75.4(4) . .
O215 Mo49 O216 104.4(5) . .
O215 Mo49 O214 97.6(4) . .
O216 Mo49 O214 98.3(5) . .
O215 Mo49 O20 93.6(4) . .
O216 Mo49 O20 98.3(5) . .
O214 Mo49 O20 157.0(4) . .
O215 Mo49 O235 91.1(5) . .
O216 Mo49 O235 164.4(4) . .
O214 Mo49 O235 81.5(4) . .
O20 Mo49 O235 78.2(4) . .
O215 Mo49 O10 166.3(5) . .
O216 Mo49 O10 89.2(5) . .
O214 Mo49 O10 82.5(4) . .
O20 Mo49 O10 81.9(4) . .
O235 Mo49 O10 75.3(4) . .
O236 Mo50 O245 104.0(6) . .
O236 Mo50 O214 100.1(5) . .
O245 Mo50 O214 100.1(4) . .
O236 Mo50 O173 95.8(5) . .
O245 Mo50 O173 91.8(4) . .
O214 Mo50 O173 157.1(4) . .
O236 Mo50 O212 89.7(5) . .
O245 Mo50 O212 164.8(5) . .
O214 Mo50 O212 83.6(4) . .
O173 Mo50 O212 80.1(3) . .
O236 Mo50 O213 163.5(5) . .
O245 Mo50 O213 91.1(5) . .
O214 Mo50 O213 83.6(4) . .
O173 Mo50 O213 76.6(3) . .
O212 Mo50 O213 74.6(4) . .
O170 Mo51 O173 102.4(5) . .
O170 Mo51 O108 104.6(6) . .
O173 Mo51 O108 104.8(4) . .
O170 Mo51 O174 97.2(5) . .
O173 Mo51 O174 89.4(4) . .
O108 Mo51 O174 150.4(5) . .
O170 Mo51 O169 96.1(5) . .
O173 Mo51 O169 152.9(4) . .
O108 Mo51 O169 89.3(4) . .
O174 Mo51 O169 68.5(3) . .
O170 Mo51 O171 171.5(5) . .
O173 Mo51 O171 80.7(4) . .
O108 Mo51 O171 82.0(6) . .
O174 Mo51 O171 74.8(4) . .
O169 Mo51 O171 78.5(4) . .
O191 Mo52 O243 103.1(5) . .
O191 Mo52 O189 100.4(5) . .
O243 Mo52 O189 105.6(5) . .
O191 Mo52 O203 99.5(4) . .
O243 Mo52 O203 92.2(4) . .
O189 Mo52 O203 149.4(4) . .
O191 Mo52 O192 93.2(5) . .
O243 Mo52 O192 155.5(5) . .
O189 Mo52 O192 89.0(4) . .
O203 Mo52 O192 66.9(3) . .
O191 Mo52 O239 172.6(5) . .
O243 Mo52 O239 84.0(5) . .
O189 Mo52 O239 79.0(4) . .
O203 Mo52 O239 78.3(4) . .
O192 Mo52 O239 79.4(4) . .
O119 Mo53 O120 103.9(6) . .
O119 Mo53 O117 99.8(5) . .
O120 Mo53 O117 106.7(4) . .
O119 Mo53 O125 95.7(4) . 2_755
O120 Mo53 O125 88.2(4) . 2_755
O117 Mo53 O125 155.1(4) . 2_755
O119 Mo53 O128 95.1(4) . 2_755
O120 Mo53 O128 151.0(4) . 2_755
O117 Mo53 O128 91.1(4) . 2_755
O125 Mo53 O128 68.0(3) 2_755 2_755
O119 Mo53 O123 172.1(5) . .
O120 Mo53 O123 83.1(5) . .
O117 Mo53 O123 81.4(4) . .
O125 Mo53 O123 80.6(4) 2_755 .
O128 Mo53 O123 77.0(4) 2_755 .
O93 Mo54 O54 102.3(5) . .
O93 Mo54 O95 103.3(5) . .
O54 Mo54 O95 103.8(4) . .
O93 Mo54 O53 102.5(4) . .
O54 Mo54 O53 91.7(4) . .
O95 Mo54 O53 146.2(4) . .
O93 Mo54 O92 91.8(4) . .
O54 Mo54 O92 157.7(4) . .
O95 Mo54 O92 89.4(4) . .
O53 Mo54 O92 68.2(3) . .
O93 Mo54 O244 171.9(5) . .
O54 Mo54 O244 84.3(5) . .
O95 Mo54 O244 79.3(4) . .
O53 Mo54 O244 72.4(4) . .
O92 Mo54 O244 80.5(4) . .
O231 Mo55 O230 104.0(6) . .
O231 Mo55 O121 100.0(5) . .
O230 Mo55 O121 99.2(5) . .
O231 Mo55 O124 95.2(5) . 2_755
O230 Mo55 O124 93.5(5) . 2_755
O121 Mo55 O124 157.3(4) . 2_755
O231 Mo55 O120 90.8(5) . .
O230 Mo55 O120 164.6(5) . .
O121 Mo55 O120 82.3(4) . .
O124 Mo55 O120 80.6(4) 2_755 .
O231 Mo55 O232 164.2(5) . .
O230 Mo55 O232 90.7(5) . .
O121 Mo55 O232 83.4(4) . .
O124 Mo55 O232 77.6(4) 2_755 .
O120 Mo55 O232 74.3(4) . .
O186 Mo56 O180 103.0(6) . .
O186 Mo56 O179 101.0(5) . .
O180 Mo56 O179 97.2(5) . .
O186 Mo56 O189 97.2(5) . .
O180 Mo56 O189 95.6(5) . .
O179 Mo56 O189 154.8(5) . .
O186 Mo56 O187 90.5(5) . .
O180 Mo56 O187 166.5(5) . .
O179 Mo56 O187 81.2(4) . .
O189 Mo56 O187 81.2(4) . .
O186 Mo56 O188 167.6(5) . .
O180 Mo56 O188 89.1(5) . .
O179 Mo56 O188 80.0(4) . .
O189 Mo56 O188 78.6(4) . .
O187 Mo56 O188 77.4(4) . .
O98 Mo57 O96 103.7(5) . .
O98 Mo57 O97 100.6(4) . .
O96 Mo57 O97 106.6(4) . .
O98 Mo57 O92 98.3(4) . .
O96 Mo57 O92 88.3(4) . .
O97 Mo57 O92 152.3(4) . .
O98 Mo57 O91 95.8(4) . .
O96 Mo57 O91 151.4(4) . .
O97 Mo57 O91 89.9(4) . .
O92 Mo57 O91 68.1(3) . .
O98 Mo57 O94 172.9(4) . .
O96 Mo57 O94 83.0(4) . .
O97 Mo57 O94 79.5(4) . .
O92 Mo57 O94 79.3(4) . .
O91 Mo57 O94 77.1(4) . .
O184 Mo58 O187 105.0(5) . .
O184 Mo58 O185 100.0(4) . .
O187 Mo58 O185 107.1(4) . .
O184 Mo58 O192 98.5(4) . .
O187 Mo58 O192 88.8(4) . .
O185 Mo58 O192 151.4(4) . .
O184 Mo58 O193 93.4(4) . .
O187 Mo58 O193 152.7(4) . .
O185 Mo58 O193 89.0(4) . .
O192 Mo58 O193 68.3(3) . .
O184 Mo58 O190 172.1(5) . .
O187 Mo58 O190 83.0(5) . .
O185 Mo58 O190 77.1(4) . .
O192 Mo58 O190 81.6(4) . .
O193 Mo58 O190 79.3(4) . .
O234 Mo59 O233 103.9(6) . .
O234 Mo59 O121 98.5(5) . .
O233 Mo59 O121 98.1(5) . .
O234 Mo59 O95 97.2(5) . .
O233 Mo59 O95 94.7(4) . .
O121 Mo59 O95 156.7(4) . .
O234 Mo59 O96 88.7(5) . .
O233 Mo59 O96 167.3(5) . .
O121 Mo59 O96 81.1(4) . .
O95 Mo59 O96 82.1(4) . .
O234 Mo59 O122 165.8(5) . .
O233 Mo59 O122 89.6(5) . .
O121 Mo59 O122 83.5(4) . .
O95 Mo59 O122 77.2(4) . .
O96 Mo59 O122 77.7(4) . .
O132 Mo60 O217 104.3(7) . .
O132 Mo60 O135 99.9(5) . 2_755
O217 Mo60 O135 104.9(5) . 2_755
O132 Mo60 O109 96.9(5) . .
O217 Mo60 O109 90.7(4) . .
O135 Mo60 O109 153.4(4) 2_755 .
O132 Mo60 O111 94.9(5) . .
O217 Mo60 O111 153.3(5) . .
O135 Mo60 O111 89.7(4) 2_755 .
O109 Mo60 O111 68.4(4) . .
O132 Mo60 O134 171.9(5) . .
O217 Mo60 O134 83.4(7) . .
O135 Mo60 O134 80.2(4) 2_755 .
O109 Mo60 O134 80.3(4) . .
O111 Mo60 O134 77.1(4) . .
O246 Mo61 O237 103.4(7) . .
O246 Mo61 O139 101.0(5) . .
O237 Mo61 O139 102.6(5) . .
O246 Mo61 O108 92.5(5) . .
O237 Mo61 O108 94.2(6) . .
O139 Mo61 O108 155.3(5) . .
O246 Mo61 O140 90.1(7) . .
O237 Mo61 O140 162.8(5) . .
O139 Mo61 O140 84.8(4) . .
O108 Mo61 O140 74.5(5) . .
O246 Mo61 O157 165.5(6) . .
O237 Mo61 O157 89.1(5) . .
O139 Mo61 O157 83.1(4) . .
O108 Mo61 O157 79.1(4) . .
O140 Mo61 O157 76.3(4) . .
O220 Mo62 O219 97.0(8) . .
O220 Mo62 O221 96.9(6) . 2_755
O219 Mo62 O221 88.9(9) . 2_755
O220 Mo62 O139 98.0(5) . .
O219 Mo62 O139 95.2(6) . .
O221 Mo62 O139 163.9(5) 2_755 .
O220 Mo62 O218 93.5(7) . .
O219 Mo62 O218 168.8(8) . .
O221 Mo62 O218 86.3(8) 2_755 .
O139 Mo62 O218 86.9(6) . .
O220 Mo62 O217 176.5(7) . 2_755
O219 Mo62 O217 86.5(7) . 2_755
O221 Mo62 O217 83.1(5) 2_755 2_755
O139 Mo62 O217 81.6(4) . 2_755
O218 Mo62 O217 83.0(6) . 2_755
O86 M19 O83 107.7(5) . .
O86 M19 O82 104.5(5) . .
O83 M19 O82 105.2(5) . .
O86 M19 O106 91.2(5) . .
O83 M19 O106 92.5(4) . .
O82 M19 O106 151.1(4) . .
O86 M19 O104 93.6(5) . .
O83 M19 O104 151.0(4) . .
O82 M19 O104 87.6(4) . .
O106 M19 O104 67.0(4) . .
O86 M19 O84 167.4(5) . .
O83 M19 O84 80.3(4) . .
O82 M19 O84 82.1(4) . .
O106 M19 O84 78.5(4) . .
O104 M19 O84 75.8(4) . .
O41 M44 O43 106.3(11) . .
O41 M44 O44 105.4(10) . .
O43 M44 O44 102.4(10) . .
O41 M44 O23 99.6(10) . .
O43 M44 O23 89.4(7) . .
O44 M44 O23 147.8(12) . .
O41 M44 O31 98.5(10) . .
O43 M44 O31 148.9(12) . .
O44 M44 O31 88.5(7) . .
O23 M44 O31 67.8(5) . .
O41 M44 O42 172.8(9) . .
O43 M44 O42 77.7(9) . .
O44 M44 O42 79.1(9) . .
O23 M44 O42 74.3(7) . .
O31 M44 O42 75.9(7) . .
O239 M52 O243 103.3(13) . .
O239 M52 O189 95.7(12) . .
O243 M52 O189 101.8(14) . .
O239 M52 O203 97.4(12) . .
O243 M52 O203 94.0(11) . .
O189 M52 O203 156.6(14) . .
O239 M52 O192 96.6(12) . .
O243 M52 O192 155.8(14) . .
O189 M52 O192 89.6(10) . .
O203 M52 O192 69.7(9) . .
O239 M52 O191 174.7(14) . .
O243 M52 O191 81.2(10) . .
O189 M52 O191 80.7(9) . .
O203 M52 O191 84.8(9) . .
O192 M52 O191 79.6(8) . .
O190 M58 O187 104.7(9) . .
O190 M58 O185 96.7(9) . .
O187 M58 O185 103.1(8) . .
O190 M58 O192 103.3(8) . .
O187 M58 O192 88.1(7) . .
O185 M58 O192 153.8(9) . .
O190 M58 O193 99.7(9) . .
O187 M58 O193 150.6(10) . .
O185 M58 O193 90.0(7) . .
O192 M58 O193 70.2(5) . .
O190 M58 O184 174.3(10) . .
O187 M58 O184 79.6(8) . .
O185 M58 O184 78.5(6) . .
O192 M58 O184 80.5(6) . .
O193 M58 O184 77.4(6) . .
O134 M60 O135 103.9(10) . 2_755
O134 M60 O217 105.2(11) . .
O135 M60 O217 102.6(9) 2_755 .
O134 M60 O111 96.9(9) . .
O135 M60 O111 91.7(7) 2_755 .
O217 M60 O111 149.7(11) . .
O134 M60 O109 99.0(9) . .
O135 M60 O109 151.4(10) 2_755 .
O217 M60 O109 87.4(7) . .
O111 M60 O109 68.6(6) . .
O134 M60 O132 174.4(10) . .
O135 M60 O132 78.5(7) 2_755 .
O217 M60 O132 79.0(8) . .
O111 M60 O132 77.9(6) . .
O109 M60 O132 77.2(7) . .
O34 Ce1 O241 133.2(4) . .
O34 Ce1 O52 69.7(3) . .
O241 Ce1 O52 131.6(3) . .
O34 Ce1 O242 108.7(5) . .
O241 Ce1 O242 76.5(5) . .
O52 Ce1 O242 144.7(4) . .
O34 Ce1 O36 71.4(3) . .
O241 Ce1 O36 145.0(4) . .
O52 Ce1 O36 75.4(3) . .
O242 Ce1 O36 71.0(4) . .
O34 Ce1 O376 69.9(4) . .
O241 Ce1 O376 76.8(4) . .
O52 Ce1 O376 75.3(3) . .
O242 Ce1 O376 138.8(4) . .
O36 Ce1 O376 137.5(4) . .
O34 Ce1 O240 141.0(4) . .
O241 Ce1 O240 85.6(5) . .
O52 Ce1 O240 88.0(5) . .
O242 Ce1 O240 71.6(6) . .
O36 Ce1 O240 72.2(4) . .
O376 Ce1 O240 136.1(5) . .
O34 Ce1 O243 66.2(3) . .
O241 Ce1 O243 74.4(4) . .
O52 Ce1 O243 133.2(3) . .
O242 Ce1 O243 67.4(5) . .
O36 Ce1 O243 104.0(4) . .
O376 Ce1 O243 75.6(4) . .
O240 Ce1 O243 137.4(5) . .
O34 Ce1 O54 128.3(3) . .
O241 Ce1 O54 67.5(3) . .
O52 Ce1 O54 66.9(3) . .
O242 Ce1 O54 123.0(6) . .
O36 Ce1 O54 121.2(4) . .
O376 Ce1 O54 72.9(4) . .
O240 Ce1 O54 63.2(5) . .
O243 Ce1 O54 134.8(3) . .
O43 Ce2 O226 135.4(5) . .
O43 Ce2 O45 67.6(3) . .
O226 Ce2 O45 80.6(5) . .
O43 Ce2 O225 114.3(5) . .
O226 Ce2 O225 69.9(6) . .
O45 Ce2 O225 137.3(4) . .
O43 Ce2 O83 67.7(3) . .
O226 Ce2 O83 142.5(5) . .
O45 Ce2 O83 133.9(3) . .
O225 Ce2 O83 73.2(4) . .
O43 Ce2 O227 124.3(4) . .
O226 Ce2 O227 68.7(6) . .
O45 Ce2 O227 71.5(4) . .
O225 Ce2 O227 121.4(6) . .
O83 Ce2 O227 128.7(4) . .
O43 Ce2 O224 129.3(3) . .
O226 Ce2 O224 95.2(5) . .
O45 Ce2 O224 140.5(4) . .
O225 Ce2 O224 74.1(5) . .
O83 Ce2 O224 67.9(3) . .
O227 Ce2 O224 70.4(4) . .
O43 Ce2 O46 67.9(3) . .
O226 Ce2 O46 73.2(5) . .
O45 Ce2 O46 72.1(4) . .
O225 Ce2 O46 70.3(5) . .
O83 Ce2 O46 100.7(3) . .
O227 Ce2 O46 130.5(4) . .
O224 Ce2 O46 144.3(4) . .
O43 Ce2 O228 68.4(4) . .
O226 Ce2 O228 137.9(5) . .
O45 Ce2 O228 81.4(4) . .
O225 Ce2 O228 140.7(5) . .
O83 Ce2 O228 72.4(3) . .
O227 Ce2 O228 69.6(4) . .
O224 Ce2 O228 75.9(4) . .
O46 Ce2 O228 134.8(4) . .
Mo1 O2 Mo40 136.7(5) . .
Mo1 O2 Mo45 110.8(4) . .
Mo40 O2 Mo45 110.4(4) . .
Mo31 O3 Mo40 124.6(5) . .
Mo16 O4 Mo40 155.5(5) . .
Mo31 O6 Mo18 155.3(5) . .
Mo48 O8 Mo40 151.0(5) . .
Mo48 O10 Mo49 152.3(6) . .
Mo21 O12 Mo16 110.5(4) . .
Mo21 O12 Mo48 107.5(4) . .
Mo16 O12 Mo48 141.8(4) . .
Mo16 O13 Mo18 122.6(4) . .
Mo17 O14 Mo16 107.1(3) . .
Mo17 O14 Mo18 103.0(3) . .
Mo16 O14 Mo18 89.5(3) . .
Mo30 O17 Mo18 150.5(5) . .
Mo21 O18 Mo48 110.5(4) . .
Mo21 O18 Mo47 108.9(4) . .
Mo48 O18 Mo47 128.8(4) . .
Mo47 O20 Mo49 158.5(6) . .
Mo21 O23 Mo47 111.0(4) . .
Mo21 O23 Mo44 110.4(4) . .
Mo47 O23 Mo44 130.3(5) . .
Mo21 O23 M44 110.6(6) . .
Mo47 O23 M44 138.2(6) . .
Mo15 O24 Mo16 147.1(4) . .
Mo15 O24 Mo21 102.1(3) . .
Mo16 O24 Mo21 101.4(3) . .
Mo15 O24 Mo17 100.1(3) . .
Mo16 O24 Mo17 100.2(3) . .
Mo21 O24 Mo17 95.3(3) . .
Mo17 O25 Mo21 117.1(4) . .
Mo32 O28 Mo18 137.3(5) . .
Mo32 O28 Mo17 111.8(4) . .
Mo18 O28 Mo17 110.9(4) . .
Mo15 O30 Mo32 123.2(4) . .
Mo15 O31 Mo21 110.0(4) . .
Mo15 O31 Mo44 140.6(4) . .
Mo21 O31 Mo44 107.0(4) . .
Mo15 O31 M44 140.1(6) . .
Mo21 O31 M44 108.9(5) . .
Mo17 O32 Mo32 103.4(3) . .
Mo17 O32 Mo15 106.5(4) . .
Mo32 O32 Mo15 89.6(3) . .
Mo30 O34 Ce1 161.7(5) . .
Mo26 O37 Mo32 149.6(5) . .
Mo14 O38 Mo32 156.0(5) . .
Mo15 O40 Mo24 154.6(5) . .
Mo44 O43 Ce2 163.8(6) . .
M44 O43 Ce2 152.9(9) . .
M44 O44 Mo24 153.2(8) . .
Mo44 O44 Mo24 150.5(5) . .
Mo47 O45 Ce2 160.4(5) . .
Mo13 O48 Mo24 103.6(3) . .
Mo13 O48 Mo14 107.5(4) . .
Mo24 O48 Mo14 90.4(3) . .
Mo14 O49 Mo24 121.0(4) . .
Mo26 O52 Ce1 151.4(5) . .
Mo25 O53 Mo54 111.2(4) . .
Mo25 O53 Mo26 111.2(4) . .
Mo54 O53 Mo26 133.2(4) . .
Mo54 O54 Ce1 163.2(5) . .
Mo12 O56 Mo14 148.0(4) . .
Mo12 O56 Mo25 102.3(4) . .
Mo14 O56 Mo25 101.3(3) . .
Mo12 O56 Mo13 98.2(3) . .
Mo14 O56 Mo13 100.9(3) . .
Mo25 O56 Mo13 95.4(3) . .
Mo27 O57 Mo24 140.0(5) . .
Mo27 O57 Mo13 108.9(4) . .
Mo24 O57 Mo13 111.0(4) . .
Mo14 O59 Mo25 109.9(4) . .
Mo14 O59 Mo26 141.5(5) . .
Mo25 O59 Mo26 108.4(4) . .
Mo13 O60 Mo25 115.2(4) . .
Mo12 O81 Mo27 122.1(4) . .
M19 O82 Mo27 152.4(6) . .
Mo19 O82 Mo27 152.5(5) . .
M19 O83 Ce2 150.1(5) . .
Mo19 O83 Ce2 163.3(5) . .
Mo22 O85 Mo27 156.0(5) . .
Mo13 O87 Mo12 108.7(4) . .
Mo13 O87 Mo27 103.7(4) . .
Mo12 O87 Mo27 89.8(3) . .
Mo12 O90 Mo34 156.3(5) . .
Mo12 O91 Mo25 110.2(4) . .
Mo12 O91 Mo57 141.9(5) . .
Mo25 O91 Mo57 106.7(4) . .
Mo25 O92 Mo57 110.7(4) . .
Mo25 O92 Mo54 108.7(4) . .
Mo57 O92 Mo54 129.0(5) . .
Mo54 O95 Mo59 151.3(5) . .
Mo57 O96 Mo59 150.4(5) . .
Mo57 O97 Mo34 149.3(6) . .
Mo33 O100 Mo34 102.4(4) . .
Mo33 O100 Mo22 106.1(4) . .
Mo34 O100 Mo22 88.6(3) . .
Mo22 O101 Mo34 124.9(4) . .
Mo11 O102 Mo34 136.5(5) . .
Mo11 O102 Mo33 108.8(4) . .
Mo34 O102 Mo33 113.2(4) . .
Mo37 O103 Mo22 143.1(4) . .
Mo37 O103 Mo42 102.3(4) . .
Mo22 O103 Mo42 102.6(4) . .
Mo37 O103 Mo33 99.4(3) . .
Mo22 O103 Mo33 104.5(3) . .
Mo42 O103 Mo33 96.0(3) . .
Mo22 O104 Mo42 109.4(4) . .
Mo22 O104 Mo19 141.6(5) . .
Mo42 O104 Mo19 108.2(4) . .
Mo22 O104 M19 141.9(5) . .
Mo42 O104 M19 107.8(4) . .
Mo42 O106 Mo20 111.5(4) . .
Mo42 O106 Mo19 110.4(4) . .
Mo20 O106 Mo19 138.0(5) . .
Mo42 O106 M19 112.0(4) . .
Mo20 O106 M19 131.7(5) . .
Mo51 O108 Mo61 156.8(6) . .
Mo42 O109 Mo60 111.2(4) . .
Mo42 O109 M60 109.0(6) . .
Mo42 O109 Mo20 109.0(4) . .
Mo60 O109 Mo20 136.5(5) . .
M60 O109 Mo20 141.8(6) . .
Mo37 O111 Mo42 109.4(4) . .
Mo37 O111 M60 140.3(6) . .
Mo42 O111 M60 108.4(6) . .
Mo37 O111 Mo60 142.6(5) . .
Mo42 O111 Mo60 107.2(4) . .
Mo33 O112 Mo42 116.7(4) . .
Mo37 O113 Mo11 122.2(4) . .
Mo33 O114 Mo11 103.3(4) . .
Mo33 O114 Mo37 108.9(4) . .
Mo11 O114 Mo37 89.0(3) . .
Mo53 O117 Mo11 150.8(5) . .
Mo43 O118 Mo11 157.9(5) . 2_755
Mo53 O120 Mo55 155.9(6) . .
Mo55 O121 Mo59 138.6(6) . .
C7 O122 Mo59 131.1(10) . .
Mo10 O124 Mo55 154.2(5) . 2_755
Mo36 O125 Mo10 109.7(4) . .
Mo36 O125 Mo53 110.5(4) . 2_755
Mo10 O125 Mo53 132.4(5) . 2_755
Mo43 O128 Mo36 109.8(4) . .
Mo43 O128 Mo53 142.1(4) . 2_755
Mo36 O128 Mo53 108.0(4) . 2_755
Mo38 O130 Mo7 102.6(4) . .
Mo38 O130 Mo43 107.4(4) . .
Mo7 O130 Mo43 89.1(3) . .
Mo43 O131 Mo7 122.6(4) . .
Mo37 O133 Mo7 157.0(5) 2_755 .
M60 O135 Mo7 147.7(7) 2_755 .
Mo60 O135 Mo7 149.9(5) 2_755 .
Mo7 O138 Mo6 137.7(4) . .
Mo7 O138 Mo38 111.4(4) . .
Mo6 O138 Mo38 108.6(4) . .
Mo61 O139 Mo62 140.8(6) . .
Mo38 O141 Mo36 116.6(4) . .
Mo28 O142 Mo36 103.0(4) . .
Mo28 O142 Mo43 142.0(4) . .
Mo36 O142 Mo43 102.8(4) . .
Mo28 O142 Mo38 102.5(3) . .
Mo36 O142 Mo38 95.2(3) . .
Mo43 O142 Mo38 102.5(3) . .
Mo36 O144 Mo10 108.8(4) . .
Mo36 O144 Mo41 111.1(4) . .
Mo10 O144 Mo41 139.9(4) . .
Mo10 O145 Mo39 143.1(6) . .
Mo28 O149 Mo36 108.3(4) . .
Mo28 O149 Mo41 141.1(4) . .
Mo36 O149 Mo41 109.6(4) . .
Mo28 O152 Mo6 121.8(4) . .
Mo38 O153 Mo6 103.0(3) . .
Mo38 O153 Mo28 108.4(3) . .
Mo6 O153 Mo28 88.7(3) . .
Mo5 O155 Mo6 148.3(5) . .
Mo5 O157 Mo61 150.2(5) . .
Mo4 O160 Mo6 157.7(5) . .
Mo41 O161 Mo39 145.6(6) . .
Mo41 O162 Mo9 145.6(5) . .
Mo28 O163 Mo9 158.9(5) . .
Mo46 O165 Mo9 103.0(4) . .
Mo46 O165 Mo4 107.4(4) . .
Mo9 O165 Mo4 89.2(3) . .
Mo4 O166 Mo9 122.7(4) . .
Mo4 O168 Mo3 108.4(4) . .
Mo4 O168 Mo5 142.2(4) . .
Mo3 O168 Mo5 108.2(4) . .
Mo3 O169 Mo51 110.1(4) . .
Mo3 O169 Mo5 110.9(4) . .
Mo51 O169 Mo5 134.9(5) . .
Mo51 O173 Mo50 157.3(5) . .
Mo3 O174 Mo51 110.4(4) . .
Mo3 O174 Mo23 110.1(4) . .
Mo51 O174 Mo23 137.4(4) . .
Mo4 O175 Mo2 141.9(4) . .
Mo4 O175 Mo3 103.6(3) . .
Mo2 O175 Mo3 103.9(3) . .
Mo4 O175 Mo46 103.0(3) . .
Mo2 O175 Mo46 100.2(3) . .
Mo3 O175 Mo46 95.1(3) . .
Mo46 O176 Mo3 116.7(4) . .
Mo9 O177 Mo8 140.9(5) . .
Mo9 O177 Mo46 108.7(4) . .
Mo8 O177 Mo46 107.9(4) . .
Mo39 O179 Mo56 138.7(6) . .
Mo46 O181 Mo8 103.0(4) . .
Mo46 O181 Mo2 109.4(4) . .
Mo8 O181 Mo2 90.3(3) . .
Mo2 O182 Mo8 121.3(4) . .
Mo58 O185 Mo8 148.9(5) . .
M58 O185 Mo8 149.2(7) . .
Mo58 O187 Mo56 146.1(6) . .
M58 O187 Mo56 154.9(6) . .
Mo52 O189 Mo56 142.5(6) . .
M52 O189 Mo56 155.3(9) . .
Mo35 O192 M58 109.5(6) . .
Mo35 O192 Mo58 111.1(4) . .
Mo35 O192 M52 106.8(7) . .
M58 O192 M52 141.6(9) . .
Mo35 O192 Mo52 108.8(4) . .
Mo58 O192 Mo52 133.1(5) . .
Mo29 O193 Mo35 109.1(4) . .
Mo29 O193 M58 143.9(6) . .
Mo35 O193 M58 105.9(5) . .
Mo29 O193 Mo58 142.2(4) . .
Mo35 O193 Mo58 107.0(4) . .
Mo29 O194 Mo8 158.0(5) . .
Mo45 O195 Mo1 103.2(3) . .
Mo45 O195 Mo29 108.2(3) . .
Mo1 O195 Mo29 88.5(3) . .
Mo29 O197 Mo1 123.3(5) . .
Mo45 O198 Mo40 103.7(3) . .
Mo45 O198 Mo31 106.6(3) . .
Mo40 O198 Mo31 88.5(3) . .
Mo29 O199 Mo31 140.9(5) . .
Mo29 O199 Mo35 103.1(3) . .
Mo31 O199 Mo35 104.1(3) . .
Mo29 O199 Mo45 102.8(3) . .
Mo31 O199 Mo45 102.0(3) . .
Mo35 O199 Mo45 95.4(3) . .
Mo31 O201 Mo35 110.2(4) . .
Mo31 O201 Mo30 140.9(4) . .
Mo35 O201 Mo30 107.5(4) . .
M52 O203 Mo35 110.7(8) . .
M52 O203 Mo30 137.1(8) . .
Mo35 O203 Mo30 110.6(4) . .
Mo35 O203 Mo52 111.0(4) . .
Mo30 O203 Mo52 129.1(4) . .
Mo45 O204 Mo35 118.8(5) . .
Mo2 O205 Mo1 158.2(5) . .
Mo23 O206 Mo1 148.0(5) . .
Mo2 O209 Mo3 109.9(4) . .
Mo2 O209 Mo23 141.3(4) . .
Mo3 O209 Mo23 108.1(4) . .
Mo23 O212 Mo50 153.4(5) . .
C1 O213 Mo50 126.9(9) . .
Mo50 O214 Mo49 136.1(6) . .
Mo60 O217 Mo62 149.7(8) . 2_755
Mo20 O221 Mo62 161.4(8) . 2_755
Mo20 O224 Ce2 159.8(6) . .
C7 O232 Mo55 130.5(10) . .
C1 O235 Mo49 130.0(9) . .
Mo52 O243 Ce1 162.5(6) . .
M52 O243 Ce1 154.8(9) . .
C6 N2 C5 122.3(12) . .
C12 N6 C11 125.6(14) . .
C18 N10 C17 129(2) . .
O235 C1 O213 126.2(14) . .
O235 C1 C2 116.7(12) . .
O213 C1 C2 117.0(12) . .
N1 C2 C1 108.4(11) . .
N1 C2 C3 111.0(12) . .
C1 C2 C3 113.8(12) . .
C4 C3 C2 114.3(12) . .
C5 C4 C3 116.0(13) . .
N2 C5 C4 109.8(12) . .
N3 C6 N2 124.1(15) . .
N3 C6 N4 117.1(15) . .
N2 C6 N4 118.8(14) . .
O232 C7 O122 129.9(14) . .
O232 C7 C8 115.4(14) . .
O122 C7 C8 114.6(14) . .
N5 C8 C7 111.5(13) . .
N5 C8 C9 111.4(14) . .
C7 C8 C9 109.6(13) . .
C8 C9 C10 114.4(13) . .
C9 C10 C11 111.1(13) . .
N6 C11 C10 111.1(14) . .
N8 C12 N6 119.5(16) . .
N8 C12 N7 119.5(16) . .
N6 C12 N7 120.8(16) . .
O406 C13 O247 125(5) . .
O406 C13 C14 127(5) . .
O247 C13 C14 108(4) . .
C15 C14 C13 113(3) . .
C15 C14 N9 109(3) . .
C13 C14 N9 103(3) . .
C14 C15 C16 117(3) . .
C17 C16 C15 105.1(19) . .
N10 C17 C16 110.6(19) . .
N10 C18 N11 113(2) . .
N10 C18 N12 129(2) . .
N11 C18 N12 118(2) . .

loop_
_geom_bond_atom_site_label_1
_geom_bond_atom_site_label_2
_geom_bond_distance
_geom_bond_site_symmetry_2
Mo1 O207 1.655(9) .
Mo1 O205 1.914(8) .
Mo1 O197 1.948(9) .
Mo1 O206 1.979(9) .
Mo1 O2 1.998(8) .
Mo1 O195 2.327(8) .
Mo2 O208 1.682(9) .
Mo2 O205 1.836(8) .
Mo2 O182 1.854(9) .
Mo2 O209 1.993(8) .
Mo2 O175 2.081(8) .
Mo2 O181 2.370(9) .
Mo3 O172 1.693(9) .
Mo3 O174 1.980(8) .
Mo3 O169 1.982(9) .
Mo3 O209 2.009(8) .
Mo3 O168 2.022(8) .
Mo3 O175 2.081(8) .
Mo3 O176 2.194(9) .
Mo4 O167 1.690(9) .
Mo4 O160 1.845(8) .
Mo4 O166 1.854(8) .
Mo4 O168 1.993(8) .
Mo4 O175 2.060(8) .
Mo4 O165 2.445(8) .
Mo5 O159 1.684(9) .
Mo5 O157 1.747(9) .
Mo5 O155 1.837(8) .
Mo5 O169 2.068(8) .
Mo5 O168 2.095(8) .
Mo5 O158 2.350(9) .
Mo6 O154 1.679(8) .
Mo6 O160 1.918(9) .
Mo6 O152 1.933(8) .
Mo6 O155 1.960(8) .
Mo6 O138 2.003(9) .
Mo6 O153 2.296(8) .
Mo7 O136 1.684(9) .
Mo7 O133 1.906(9) .
Mo7 O131 1.957(9) .
Mo7 O135 1.965(9) .
Mo7 O138 2.003(9) .
Mo7 O130 2.326(8) .
Mo8 O183 1.674(9) .
Mo8 O194 1.915(8) .
Mo8 O185 1.948(9) .
Mo8 O182 1.955(8) .
Mo8 O177 2.008(9) .
Mo8 O181 2.314(9) .
Mo9 O164 1.676(9) .
Mo9 O163 1.923(8) .
Mo9 O166 1.930(8) .
Mo9 O162 1.987(9) .
Mo9 O177 2.000(8) .
Mo9 O165 2.282(9) .
Mo10 O126 1.685(10) .
Mo10 O124 1.775(10) .
Mo10 O145 1.791(9) .
Mo10 O125 2.048(8) .
Mo10 O144 2.066(9) .
Mo10 O127 2.407(10) .
Mo11 O116 1.678(9) .
Mo11 O118 1.911(9) 2_755
Mo11 O113 1.947(9) .
Mo11 O117 1.957(9) .
Mo11 O102 1.991(9) .
Mo11 O114 2.348(9) .
Mo12 O89 1.688(9) .
Mo12 O90 1.845(9) .
Mo12 O81 1.855(9) .
Mo12 O91 1.989(9) .
Mo12 O56 2.094(8) .
Mo12 O87 2.330(9) .
Mo13 O88 1.681(9) .
Mo13 O60 1.782(8) .
Mo13 O87 1.875(9) .
Mo13 O48 2.000(9) .
Mo13 O57 2.127(9) .
Mo13 O56 2.430(8) .
Mo14 O58 1.679(9) .
Mo14 O38 1.868(8) .
Mo14 O49 1.884(8) .
Mo14 O59 1.977(8) .
Mo14 O56 2.113(9) .
Mo14 O48 2.343(8) .
Mo15 O26 1.700(9) .
Mo15 O40 1.862(8) .
Mo15 O30 1.881(8) .
Mo15 O31 1.982(9) .
Mo15 O24 2.086(8) .
Mo15 O32 2.373(8) .
Mo16 O7 1.673(9) .
Mo16 O4 1.870(8) .
Mo16 O13 1.880(8) .
Mo16 O12 1.998(8) .
Mo16 O24 2.098(8) .
Mo16 O14 2.361(8) .
Mo17 O29 1.685(9) .
Mo17 O25 1.762(9) .
Mo17 O32 1.952(8) .
Mo17 O14 1.959(8) .
Mo17 O28 2.125(9) .
Mo17 O24 2.436(8) .
Mo18 O15 1.677(9) .
Mo18 O6 1.913(8) .
Mo18 O13 1.919(8) .
Mo18 O17 1.950(9) .
Mo18 O28 2.000(9) .
Mo18 O14 2.369(8) .
Mo19 O83 1.735(9) .
Mo19 O84 1.785(10) .
Mo19 O82 1.815(9) .
Mo19 O106 2.043(10) .
Mo19 O104 2.078(9) .
Mo19 O86 2.255(10) .
Mo20 O224 1.700(11) .
Mo20 O221 1.781(12) .
Mo20 O223 2.034(15) .
Mo20 O106 2.034(9) .
Mo20 O222 2.047(14) .
Mo20 O109 2.116(9) .
Mo21 O19 1.692(9) .
Mo21 O18 1.973(8) .
Mo21 O12 1.993(8) .
Mo21 O23 2.014(9) .
Mo21 O31 2.030(8) .
Mo21 O24 2.139(8) .
Mo21 O25 2.199(9) .
Mo22 O105 1.675(9) .
Mo22 O85 1.849(9) .
Mo22 O101 1.856(9) .
Mo22 O104 1.992(9) .
Mo22 O103 2.076(9) .
Mo22 O100 2.462(8) .
Mo23 O210 1.681(10) .
Mo23 O212 1.744(9) .
Mo23 O206 1.823(9) .
Mo23 O174 2.078(8) .
Mo23 O209 2.099(8) .
Mo23 O211 2.343(9) .
Mo24 O47 1.678(9) .
Mo24 O40 1.904(8) .
Mo24 O49 1.918(8) .
Mo24 O44 1.946(9) .
Mo24 O57 1.995(9) .
Mo24 O48 2.318(8) .
Mo25 O55 1.679(9) .
Mo25 O92 1.986(9) .
Mo25 O53 2.003(8) .
Mo25 O91 2.014(9) .
Mo25 O59 2.022(9) .
Mo25 O56 2.121(8) .
Mo25 O60 2.203(8) .
Mo26 O50 1.694(9) .
Mo26 O52 1.736(8) .
Mo26 O37 1.832(9) .
Mo26 O53 2.063(9) .
Mo26 O59 2.116(8) .
Mo26 O51 2.304(9) .
Mo27 O229 1.668(9) .
Mo27 O85 1.915(9) .
Mo27 O81 1.921(9) .
Mo27 O82 1.969(9) .
Mo27 O57 1.976(9) .
Mo27 O87 2.353(8) .
Mo28 O150 1.681(8) .
Mo28 O163 1.840(8) .
Mo28 O152 1.857(8) .
Mo28 O149 1.995(8) .
Mo28 O142 2.064(9) .
Mo28 O153 2.441(8) .
Mo29 O200 1.668(9) .
Mo29 O197 1.845(9) .
Mo29 O194 1.851(8) .
Mo29 O193 1.990(9) .
Mo29 O199 2.062(8) .
Mo29 O195 2.455(8) .
Mo30 O27 1.697(9) .
Mo30 O34 1.735(9) .
Mo30 O17 1.836(9) .
Mo30 O203 2.055(8) .
Mo30 O201 2.117(8) .
Mo30 O16 2.346(9) .
Mo31 O5 1.660(9) .
Mo31 O3 1.847(9) .
Mo31 O6 1.848(8) .
Mo31 O201 1.997(9) .
Mo31 O199 2.069(8) .
Mo31 O198 2.484(8) .
Mo32 O33 1.674(9) .
Mo32 O38 1.901(8) .
Mo32 O30 1.921(8) .
Mo32 O37 1.970(9) .
Mo32 O28 1.983(8) .
Mo32 O32 2.371(8) .
Mo33 O115 1.668(9) .
Mo33 O112 1.770(9) .
Mo33 O114 1.869(9) .
Mo33 O100 2.050(8) .
Mo33 O102 2.094(9) .
Mo33 O103 2.483(8) .
Mo34 O99 1.668(9) .
Mo34 O90 1.910(9) .
Mo34 O101 1.937(9) .
Mo34 O97 1.962(9) .
Mo34 O102 2.021(9) .
Mo34 O100 2.351(8) .
Mo35 O202 1.671(9) .
Mo35 O192 1.970(9) .
Mo35 O203 2.000(8) .
Mo35 O193 2.014(8) .
Mo35 O201 2.016(8) .
Mo35 O199 2.105(8) .
Mo35 O204 2.234(8) .
Mo36 O143 1.702(9) .
Mo36 O125 1.984(9) .
Mo36 O144 1.989(8) .
Mo36 O128 2.004(8) .
Mo36 O149 2.011(8) .
Mo36 O142 2.085(8) .
Mo36 O141 2.204(9) .
Mo37 O110 1.675(9) .
Mo37 O133 1.851(9) 2_755
Mo37 O113 1.851(9) .
Mo37 O111 1.990(9) .
Mo37 O103 2.072(9) .
Mo37 O114 2.397(9) .
Mo38 O137 1.665(9) .
Mo38 O141 1.780(9) .
Mo38 O153 1.945(8) .
Mo38 O130 1.998(8) .
Mo38 O138 2.090(8) .
Mo38 O142 2.499(8) .
Mo39 O238 1.700(11) .
Mo39 O146 1.701(11) .
Mo39 O179 1.861(10) .
Mo39 O145 2.034(9) .
Mo39 O147 2.224(12) .
Mo39 O161 2.226(10) .
Mo40 O1 1.677(9) .
Mo40 O4 1.898(8) .
Mo40 O3 1.944(9) .
Mo40 O8 1.980(9) .
Mo40 O2 2.015(8) .
Mo40 O198 2.324(8) .
Mo41 O151 1.694(9) .
Mo41 O161 1.736(9) .
Mo41 O162 1.833(9) .
Mo41 O144 2.073(9) .
Mo41 O149 2.090(8) .
Mo41 O148 2.373(9) .
Mo42 O107 1.667(9) .
Mo42 O109 1.975(9) .
Mo42 O106 1.998(9) .
Mo42 O111 2.008(9) .
Mo42 O104 2.017(9) .
Mo42 O103 2.117(9) .
Mo42 O112 2.245(9) .
Mo43 O129 1.677(9) .
Mo43 O118 1.848(9) .
Mo43 O131 1.853(9) .
Mo43 O128 1.980(9) .
Mo43 O142 2.087(8) .
Mo43 O130 2.439(8) .
Mo44 O42 1.671(10) .
Mo44 O43 1.734(10) .
Mo44 O44 1.841(9) .
Mo44 O23 2.046(9) .
Mo44 O31 2.117(9) .
Mo44 O41 2.407(9) .
Mo45 O196 1.673(9) .
Mo45 O204 1.738(9) .
Mo45 O198 1.957(8) .
Mo45 O195 1.958(8) .
Mo45 O2 2.092(9) .
Mo45 O199 2.515(8) .
Mo46 O178 1.660(9) .
Mo46 O176 1.780(9) .
Mo46 O181 1.935(9) .
Mo46 O165 1.981(8) .
Mo46 O177 2.112(9) .
Mo46 O175 2.498(8) .
Mo47 O22 1.687(11) .
Mo47 O45 1.748(10) .
Mo47 O20 1.834(9) .
Mo47 O23 2.045(8) .
Mo47 O18 2.135(9) .
Mo47 O21 2.326(10) .
Mo48 O11 1.696(10) .
Mo48 O10 1.743(9) .
Mo48 O8 1.825(9) .
Mo48 O18 2.059(8) .
Mo48 O12 2.116(8) .
Mo48 O9 2.331(10) .
Mo49 O215 1.714(10) .
Mo49 O216 1.717(10) .
Mo49 O214 1.929(9) .
Mo49 O20 1.963(9) .
Mo49 O235 2.223(9) .
Mo49 O10 2.234(10) .
Mo50 O236 1.691(12) .
Mo50 O245 1.702(11) .
Mo50 O214 1.869(9) .
Mo50 O173 2.027(9) .
Mo50 O212 2.191(9) .
Mo50 O213 2.258(10) .
Mo51 O170 1.677(11) .
Mo51 O173 1.777(9) .
Mo51 O108 1.785(11) .
Mo51 O174 2.041(8) .
Mo51 O169 2.045(8) .
Mo51 O171 2.382(12) .
Mo52 O191 1.689(11) .
Mo52 O243 1.719(11) .
Mo52 O189 1.842(9) .
Mo52 O203 2.068(9) .
Mo52 O192 2.151(9) .
Mo52 O239 2.324(11) .
Mo53 O119 1.717(11) .
Mo53 O120 1.733(10) .
Mo53 O117 1.821(9) .
Mo53 O125 2.068(9) 2_755
Mo53 O128 2.111(9) 2_755
Mo53 O123 2.337(11) .
Mo54 O93 1.692(11) .
Mo54 O54 1.737(10) .
Mo54 O95 1.833(10) .
Mo54 O53 2.029(8) .
Mo54 O92 2.106(8) .
Mo54 O244 2.482(12) .
Mo55 O231 1.681(11) .
Mo55 O230 1.705(11) .
Mo55 O121 1.893(10) .
Mo55 O124 2.048(10) 2_755
Mo55 O120 2.191(10) .
Mo55 O232 2.229(11) .
Mo56 O186 1.690(11) .
Mo56 O180 1.705(11) .
Mo56 O179 1.900(9) .
Mo56 O189 1.960(9) .
Mo56 O187 2.230(10) .
Mo56 O188 2.273(12) .
Mo57 O98 1.702(10) .
Mo57 O96 1.743(9) .
Mo57 O97 1.839(9) .
Mo57 O92 2.042(9) .
Mo57 O91 2.116(9) .
Mo57 O94 2.402(10) .
Mo58 O184 1.675(9) .
Mo58 O187 1.735(10) .
Mo58 O185 1.863(9) .
Mo58 O192 2.063(8) .
Mo58 O193 2.123(9) .
Mo58 O190 2.332(11) .
Mo59 O234 1.705(11) .
Mo59 O233 1.712(10) .
Mo59 O121 1.916(10) .
Mo59 O95 1.984(10) .
Mo59 O96 2.238(9) .
Mo59 O122 2.245(10) .
Mo60 O132 1.694(12) .
Mo60 O217 1.769(11) .
Mo60 O135 1.843(9) 2_755
Mo60 O109 2.046(10) .
Mo60 O111 2.113(9) .
Mo60 O134 2.346(12) .
Mo61 O246 1.683(12) .
Mo61 O237 1.704(12) .
Mo61 O139 1.842(10) .
Mo61 O108 2.043(10) .
Mo61 O140 2.115(12) .
Mo61 O157 2.216(10) .
Mo62 O220 1.712(12) .
Mo62 O219 1.780(18) .
Mo62 O221 1.915(13) 2_755
Mo62 O139 1.931(10) .
Mo62 O218 2.047(17) .
Mo62 O217 2.139(11) 2_755
M19 O86 1.682(11) .
M19 O83 1.712(10) .
M19 O82 1.807(10) .
M19 O106 2.079(10) .
M19 O104 2.165(10) .
M19 O84 2.370(10) .
M44 O41 1.62(3) .
M44 O43 1.766(19) .
M44 O44 1.824(17) .
M44 O23 2.095(16) .
M44 O31 2.120(17) .
M44 O42 2.46(3) .
M52 O239 1.72(2) .
M52 O243 1.77(3) .
M52 O189 1.88(3) .
M52 O203 1.97(3) .
M52 O192 2.10(3) .
M52 O191 2.28(2) .
M58 O190 1.64(2) .
M58 O187 1.808(18) .
M58 O185 1.887(15) .
M58 O192 2.019(15) .
M58 O193 2.067(16) .
M58 O184 2.363(19) .
M60 O134 1.64(2) .
M60 O135 1.823(17) 2_755
M60 O217 1.848(19) .
M60 O111 2.065(17) .
M60 O109 2.082(18) .
M60 O132 2.40(2) .
Ce1 O34 2.479(9) .
Ce1 O241 2.486(11) .
Ce1 O52 2.496(8) .
Ce1 O242 2.498(12) .
Ce1 O36 2.516(11) .
Ce1 O376 2.537(11) .
Ce1 O240 2.554(12) .
Ce1 O243 2.557(10) .
Ce1 O54 2.566(10) .
Ce2 O43 2.457(10) .
Ce2 O226 2.486(13) .
Ce2 O45 2.498(10) .
Ce2 O225 2.500(13) .
Ce2 O83 2.506(9) .
Ce2 O227 2.535(12) .
Ce2 O224 2.538(11) .
Ce2 O46 2.596(12) .
Ce2 O228 2.614(11) .
O122 C7 1.256(18) .
O213 C1 1.265(16) .
O232 C7 1.251(19) .
O235 C1 1.247(17) .
O247 C13 1.30(5) .
O349 O360 1.20(5) .
O353 O362 1.07(4) .
O389 O405 1.13(6) .
O391 O396 1.19(7) .
O392 O396 1.65(6) 1_554
O401 O402 1.03(5) 2_765
O406 C13 1.22(7) .
N1 C2 1.479(17) .
N2 C6 1.321(19) .
N2 C5 1.492(18) .
N3 C6 1.29(2) .
N4 C6 1.329(19) .
N5 C8 1.50(2) .
N6 C12 1.33(2) .
N6 C11 1.44(2) .
N7 C12 1.37(2) .
N8 C12 1.30(2) .
N9 C14 1.56(3) .
N10 C18 1.36(2) .
N10 C17 1.46(2) .
N11 C18 1.38(2) .
N12 C18 1.39(2) .
C1 C2 1.53(2) .
C2 C3 1.553(19) .
C3 C4 1.52(2) .
C4 C5 1.51(2) .
C7 C8 1.52(2) .
C8 C9 1.52(2) .
C9 C10 1.54(2) .
C10 C11 1.57(2) .
C13 C14 1.55(3) .
C14 C15 1.48(2) .
C15 C16 1.50(2) .
C16 C17 1.49(2) .
